data_4038725
loop_
_publ_author_name
'Yang, Xu-Wen'
'Li, Dong-Hui'
'Song, A-Xiang'
'Liu, Feng-Shou'

_publ_section_title
;
 &quot;Bulky-Yet-Flexible&quot; \a-Diimine Palladium-Catalyzed Reductive
 Heck Cross-Coupling: Highly Anti-Markovnikov-Selective Hydroarylation of
 Alkene in Air.
;
_journal_name_full 'The Journal of organic chemistry'
_journal_paper_doi 10.1021/acs.joc.0c01509
_journal_year 2020
_chemical_formula_moiety 'C52 H38 Cl2 F2 N2 Pd, 0.75(C H2 Cl2)'
_chemical_formula_sum 'C52.75 H39.5 Cl3.5 F2 N2 Pd'
_chemical_formula_weight 969.84
_space_group_crystal_system monoclinic
_space_group_IT_number 14
_space_group_name_Hall '-P 2ybc'
_space_group_name_H-M_alt 'P 1 21/c 1'
_atom_sites_solution_hydrogens geom
_atom_sites_solution_primary dual
_audit_creation_date 2019-06-06
_audit_creation_method
;
Olex2 1.2
(compiled 2018.05.29 svn.r3508 for OlexSys, GUI svn.r5506)
;
_cell_angle_alpha 90
_cell_angle_beta 96.956(2)
_cell_angle_gamma 90
_cell_formula_units_Z 16
_cell_length_a 18.9995(4)
_cell_length_b 26.2060(8)
_cell_length_c 35.3740(9)
_cell_measurement_reflns_used 16109
_cell_measurement_temperature 100.00(10)
_cell_measurement_theta_max 28.5600
_cell_measurement_theta_min 2.1500
_cell_volume 17483.1(8)
_computing_cell_refinement 'CrysAlisPro 1.171.38.43f (Rigaku OD, 2015)'
_computing_data_collection 'CrysAlisPro 1.171.38.43f (Rigaku OD, 2015)'
_computing_data_reduction 'CrysAlisPro 1.171.38.43f (Rigaku OD, 2015)'
_computing_molecular_graphics 'Olex2 (Dolomanov et al., 2009)'
_computing_publication_material 'Olex2 (Dolomanov et al., 2009)'
_computing_structure_refinement 'ShelXL (Sheldrick, 2015)'
_computing_structure_solution 'ShelXT (Sheldrick, 2015)'
_diffrn_ambient_environment N~2~
_diffrn_ambient_temperature 100.00(10)
_diffrn_detector 'CCD plate'
_diffrn_detector_area_resol_mean 10.5368
_diffrn_detector_type AtlasS2
_diffrn_measured_fraction_theta_full 0.999
_diffrn_measured_fraction_theta_max 0.999
_diffrn_measurement_details
;
List of Runs (angles in degrees, time in seconds):

  # Type    Start    End  Width  t~exp~   \w     \q     \k     \f   Frames
--------------------------------------------------------------------------
  1  \w    -63.00  40.00   1.00    9.00    --   11.74 -19.00  30.00  103
  2  \w    -10.00  22.00   1.00    9.00    --  -11.59 -99.00   0.00   32
  3  \w    -17.00  28.00   1.00    9.00    --  -11.59 -99.00-120.00   45
  4  \w     64.00  89.00   1.00    9.00    --   11.74-178.00 -90.00   25
;
_diffrn_measurement_device 'four-circle diffractometer'
_diffrn_measurement_device_type 'SuperNova, Dual, Cu at zero, AtlasS2'
_diffrn_measurement_method '\w scans'
_diffrn_orient_matrix_type 'CrysAlisPro convention (1999,Acta A55,543-557)'
_diffrn_orient_matrix_UB_11 -0.0076865000
_diffrn_orient_matrix_UB_12 0.0237668000
_diffrn_orient_matrix_UB_13 -0.0091857000
_diffrn_orient_matrix_UB_21 -0.0066769000
_diffrn_orient_matrix_UB_22 0.0108443000
_diffrn_orient_matrix_UB_23 0.0175879000
_diffrn_orient_matrix_UB_31 0.0361947000
_diffrn_orient_matrix_UB_32 0.0070580000
_diffrn_orient_matrix_UB_33 0.0038391000
_diffrn_radiation_monochromator mirror
_diffrn_radiation_probe x-ray
_diffrn_radiation_type MoK\a
_diffrn_radiation_wavelength 0.71073
_diffrn_reflns_av_R_equivalents 0.0666
_diffrn_reflns_av_unetI/netI 0.0998
_diffrn_reflns_Laue_measured_fraction_full 0.999
_diffrn_reflns_Laue_measured_fraction_max 0.999
_diffrn_reflns_limit_h_max 21
_diffrn_reflns_limit_h_min -22
_diffrn_reflns_limit_k_max 31
_diffrn_reflns_limit_k_min -28
_diffrn_reflns_limit_l_max 42
_diffrn_reflns_limit_l_min -31
_diffrn_reflns_number 80980
_diffrn_reflns_point_group_measured_fraction_full 0.999
_diffrn_reflns_point_group_measured_fraction_max 0.999
_diffrn_reflns_theta_full 25.000
_diffrn_reflns_theta_max 25.000
_diffrn_reflns_theta_min 1.892
_diffrn_source 'micro-focus sealed X-ray tube'
_diffrn_source_type 'SuperNova (Mo) X-ray Source'
_exptl_absorpt_coefficient_mu 0.687
_exptl_absorpt_correction_T_max 1.00000
_exptl_absorpt_correction_T_min 0.88273
_exptl_absorpt_correction_type multi-scan
_exptl_absorpt_process_details
;
CrysAlisPro 1.171.38.43f (Rigaku Oxford Diffraction, 2015)
Empirical absorption correction using spherical harmonics,
 implemented in SCALE3 ABSPACK scaling algorithm.
;
_exptl_crystal_colour orange
_exptl_crystal_colour_primary orange
_exptl_crystal_density_diffrn 1.474
_exptl_crystal_description block
_exptl_crystal_F_000 7896
_exptl_crystal_size_max 0.12
_exptl_crystal_size_mid 0.11
_exptl_crystal_size_min 0.1
_refine_diff_density_max 1.798
_refine_diff_density_min -1.136
_refine_diff_density_rms 0.118
_refine_ls_extinction_method none
_refine_ls_goodness_of_fit_ref 1.040
_refine_ls_hydrogen_treatment constr
_refine_ls_matrix_type full
_refine_ls_number_parameters 2214
_refine_ls_number_reflns 30761
_refine_ls_number_restraints 0
_refine_ls_restrained_S_all 1.040
_refine_ls_R_factor_all 0.0970
_refine_ls_R_factor_gt 0.0523
_refine_ls_shift/su_max 0.004
_refine_ls_shift/su_mean 0.000
_refine_ls_structure_factor_coef Fsqd
_refine_ls_weighting_details 'w=1/[\s^2^(Fo^2^)+(0.0367P)^2^+20.2230P] where P=(Fo^2^+2Fc^2^)/3'
_refine_ls_weighting_scheme calc
_refine_ls_wR_factor_gt 0.1028
_refine_ls_wR_factor_ref 0.1278
_reflns_Friedel_coverage 0.000
_reflns_number_gt 20317
_reflns_number_total 30761
_reflns_threshold_expression 'I > 2\s(I)'
_cod_data_source_file jo0c01509_si_001.cif
_cod_data_source_block pdcl2
_cod_original_formula_sum 'C52.75 H39.50 Cl3.50 F2 N2 Pd'
_cod_database_code 4038725
_shelx_shelxl_version_number 2018/3
_shelx_space_group_comment
;
The symmetry employed for this shelxl refinement is uniquely defined
by the following loop, which should always be used as a source of
symmetry information in preference to the above space-group names.
They are only intended as comments.
;
_reflns_odcompleteness_completeness 99.81
_reflns_odcompleteness_iscentric 1
_reflns_odcompleteness_theta 26.32
_olex2_refinement_description
;
1. Fixed Uiso
 At 1.2 times of:
  All C(H) groups, All C(H,H) groups
 At 1.5 times of:
  All C(H,H,H) groups
2.a Ternary CH refined with riding coordinates:
 C01E(H01E), C01T(H01T), C02D(H02D), C02Q(H02Q), C02U(H02U), C03I(H03I),
 C041(H041), C049(H049)
2.b Secondary CH2 refined with riding coordinates:
 C05I(H3AA,H), C06I(H06V,H06W), C1(H1A,H1B)
2.c Aromatic/amide H refined with riding coordinates:
 C01A(H01A), C01B(H01B), C01C(H01C), C01H(H01H), C01K(H01K), C01P(H01P),
 C01S(H01S), C01U(H01U), C01Z(H01Z), C025(H025), C026(H026), C029(H029),
 C02G(H02G), C02J(H02J), C02M(H02M), C02N(H02N), C02S(H02S), C02T(H02T),
 C02W(H02W), C02Z(H02Z), C030(H030), C031(H031), C036(H036), C038(H038),
 C039(H039), C03A(H03A), C03D(H03X), C03E(H03Y), C03F(H03), C03G(H03H),
 C03J(H03J), C03L(H03L), C03O(H03O), C03P(H03P), C03R(H03R), C03S(H03S),
 C03T(H03T), C03V(H03V), C03Y(H0AA), C03Z(H03Z), C040(H040), C042(H042),
 C043(H043), C045(H045), C047(H047), C048(H048), C04C(H04D), C04F(H04F),
 C04G(H04G), C04H(H04H), C04I(H04I), C04K(H04K), C04M(H04M), C04O(H04O),
 C04Q(H04Q), C04T(H04T), C04U(H04U), C04V(H04V), C04X(H04X), C04Y(H04Y),
 C04Z(H04Z), C050(H050), C051(H051), C052(H052), C053(H053), C054(H054),
 C056(H056), C057(H057), C058(H058), C059(H059), C05A(H05D), C05B(H05H),
 C05C(H05I), C05D(H05J), C05E(H05E), C05F(H05F), C05G(H05G), C05H(H05L),
 C05J(H05M), C05K(H05K), C05N(H05N), C05O(H05O), C05P(H05), C05Q(H1AA),
 C05R(H05R), C05S(H05S), C05T(H05T), C05U(H05U), C05V(H05V), C05W(H05W),
 C05X(H05X), C05Y(H2AA), C05Z(H05Z), C060(H060), C061(H061), C063(H063),
 C064(H064), C065(H065), C066(H066), C067(H067), C068(H068), C069(H069),
 C06A(H06E), C06B(H06I), C06C(H06F), C06D(H06D), C06E(H06T), C06F(H06U),
 C06G(H06G), C06H(H06H), C06J(H06J), C06K(H06K), C06L(H06L), C06M(H06M),
 C06N(H06N), C06O(H06O), C06P(H06P), C06Q(H06Q), C06R(H06R), C06S(H06S)
2.d Idealised Me refined as rotating group:
 C03B(H03Q,H03U,H03W), C03M(H03B,H03C,H03D), C03N(H03K,H03M,H03N), C03X(H03E,
 H03F,H03G), C04J(H04A,H04B,H04C), C05L(H05A,H05B,H05C), C05M(H05P,H05Q,H05Y),
 C062(H06A,H06B,H06C)
;
_olex2_date_sample_data_collection 2019-06-06
_olex2_submission_special_instructions 'No special instructions were received'
_oxdiff_exptl_absorpt_empirical_details
;
Empirical correction (ABSPACK) includes:
- Absorption correction using spherical harmonics
- Frame scaling
;
_oxdiff_exptl_absorpt_empirical_full_max 1.182
_oxdiff_exptl_absorpt_empirical_full_min 0.778

loop_
_space_group_symop_operation_xyz
'x, y, z'
'-x, y+1/2, -z+1/2'
'-x, -y, -z'
'x, -y-1/2, z-1/2'

loop_
_atom_site_label
_atom_site_type_symbol
_atom_site_fract_x
_atom_site_fract_y
_atom_site_fract_z
_atom_site_U_iso_or_equiv
_atom_site_adp_type
_atom_site_occupancy
_atom_site_site_symmetry_order
_atom_site_calc_flag
_atom_site_refinement_flags_posn
_atom_site_refinement_flags_adp
_atom_site_refinement_flags_occupancy
_atom_site_disorder_assembly
_atom_site_disorder_group
Pd01 Pd 1.17667(2) 0.90623(2) 0.61430(2) 0.01384(10) Uani 1 1 d . . . . .
Pd02 Pd 0.67084(2) 0.52000(2) 0.60023(2) 0.01388(10) Uani 1 1 d . . . . .
Pd03 Pd 0.05691(2) 0.64632(2) 0.82415(2) 0.01417(10) Uani 1 1 d . . . . .
Pd04 Pd 0.56084(2) 0.78246(2) 0.82955(2) 0.01413(10) Uani 1 1 d . . . . .
Cl05 Cl 0.55373(6) 0.51114(5) 0.57934(3) 0.0201(3) Uani 1 1 d . . . . .
Cl06 Cl 0.45689(6) 0.73908(6) 0.81759(3) 0.0215(3) Uani 1 1 d . . . . .
Cl07 Cl 0.70118(6) 0.45882(5) 0.55945(3) 0.0205(3) Uani 1 1 d . . . . .
Cl08 Cl 0.08815(6) 0.67669(6) 0.76827(3) 0.0217(3) Uani 1 1 d . . . . .
Cl09 Cl 1.05956(6) 0.91744(6) 0.59459(4) 0.0217(3) Uani 1 1 d . . . . .
Cl0A Cl 1.20750(6) 0.97279(5) 0.57831(3) 0.0207(3) Uani 1 1 d . . . . .
Cl0B Cl 0.59762(6) 0.75507(6) 0.77418(3) 0.0213(3) Uani 1 1 d . . . . .
Cl0C Cl -0.04530(6) 0.69180(6) 0.81779(4) 0.0244(3) Uani 1 1 d . . . . .
Cl0D Cl -0.30792(7) 0.59109(6) 0.96121(4) 0.0326(4) Uani 1 1 d . . . . .
Cl0E Cl 1.61512(7) 0.85979(6) 0.56720(4) 0.0319(4) Uani 1 1 d . . . . .
Cl0F Cl -0.38481(8) 0.50406(7) 0.98763(4) 0.0395(4) Uani 1 1 d . . . . .
Cl0G Cl 1.76256(7) 0.83519(7) 0.55887(5) 0.0452(4) Uani 1 1 d . . . . .
Cl0H Cl 1.11088(9) 0.55601(9) 0.52671(6) 0.0691(6) Uani 1 1 d . . . . .
F00I F 0.38058(13) 0.58167(12) 0.75854(8) 0.0233(7) Uani 1 1 d . . . . .
F00J F 0.40138(13) 0.63027(13) 0.69018(8) 0.0263(8) Uani 1 1 d . . . . .
F00K F 0.88826(13) 0.84420(13) 0.77055(8) 0.0295(8) Uani 1 1 d . . . . .
F00L F 1.52299(13) 0.95420(12) 0.57763(8) 0.0235(7) Uani 1 1 d . . . . .
F00M F 0.90780(13) 0.78881(13) 0.69989(8) 0.0277(8) Uani 1 1 d . . . . .
F00N F 1.01447(13) 0.47155(13) 0.56056(8) 0.0298(8) Uani 1 1 d . . . . .
F00O F 0.28916(13) 0.77263(14) 0.94238(9) 0.0343(9) Uani 1 1 d . . . . .
N00P N 0.53406(18) 0.81347(17) 0.87881(11) 0.0157(10) Uani 1 1 d . . . . .
N00Q N 0.65202(18) 0.82266(17) 0.84558(11) 0.0139(9) Uani 1 1 d . . . . .
N00R N 0.65438(18) 0.57093(17) 0.64207(11) 0.0161(10) Uani 1 1 d . . . . .
N00S N 1.27912(18) 0.88506(17) 0.62980(11) 0.0131(9) Uani 1 1 d . . . . .
N00T N 0.03468(18) 0.61314(17) 0.87327(11) 0.0145(10) Uani 1 1 d . . . . .
N00U N 1.16024(18) 0.84965(17) 0.65228(10) 0.0131(9) Uani 1 1 d . . . . .
F00V F -0.18814(17) 0.65902(15) 0.95358(11) 0.0562(12) Uani 1 1 d . . . . .
N00W N 0.14658(17) 0.60290(17) 0.83564(11) 0.0127(9) Uani 1 1 d . . . . .
N00X N 0.77382(18) 0.53952(17) 0.61732(10) 0.0131(9) Uani 1 1 d . . . . .
C00Y C 0.5812(2) 0.8445(2) 0.89445(13) 0.0155(12) Uani 1 1 d . . . . .
C00Z C 0.4697(2) 0.8044(2) 0.89541(13) 0.0142(11) Uani 1 1 d . . . . .
C010 C 0.6493(2) 0.8480(2) 0.87653(13) 0.0145(11) Uani 1 1 d . . . . .
C011 C 0.1456(2) 0.5757(2) 0.86545(13) 0.0150(12) Uani 1 1 d . . . . .
C012 C 0.5876(2) 0.5856(2) 0.65491(13) 0.0151(12) Uani 1 1 d . . . . .
C013 C 0.0809(2) 0.5795(2) 0.88595(13) 0.0141(11) Uani 1 1 d . . . . .
C014 C 1.3650(2) 0.9365(2) 0.70419(13) 0.0167(12) Uani 1 1 d . . . . .
C015 C -0.0246(2) 0.6240(2) 0.89430(13) 0.0157(12) Uani 1 1 d . . . . .
C016 C 0.7328(2) 0.6239(2) 0.69058(13) 0.0172(12) Uani 1 1 d . . . . .
C017 C -0.0849(2) 0.5935(2) 0.88874(14) 0.0199(12) Uani 1 1 d . . . . .
C018 C 0.7127(2) 0.5894(2) 0.65889(13) 0.0140(11) Uani 1 1 d . . . . .
C019 C 0.5055(2) 0.6677(2) 0.92820(14) 0.0204(13) Uani 1 1 d . . . . .
C01A C 0.4878(2) 0.6417(2) 0.64920(13) 0.0166(12) Uani 1 1 d . . . . .
H01A H 0.462156 0.669118 0.638054 0.020 Uiso 1 1 calc R . . . .
C01B C 0.9921(2) 0.7802(2) 0.65698(13) 0.0184(12) Uani 1 1 d . . . . .
H01B H 0.964851 0.754438 0.644440 0.022 Uiso 1 1 calc R . . . .
C01C C 1.4263(2) 0.8983(2) 0.57119(13) 0.0163(12) Uani 1 1 d . . . . .
H01C H 1.443468 0.883386 0.550273 0.020 Uiso 1 1 calc R . . . .
C01D C 0.8566(2) 0.5454(2) 0.56984(13) 0.0156(12) Uani 1 1 d . . . . .
C01E C 1.3487(2) 0.9691(2) 0.66884(13) 0.0164(12) Uani 1 1 d . . . . .
H01E H 1.296952 0.968390 0.662871 0.020 Uiso 1 1 calc R . . . .
C01F C 0.5508(2) 0.6265(2) 0.63639(13) 0.0151(12) Uani 1 1 d . . . . .
C01G C 1.3435(2) 0.8146(2) 0.66871(13) 0.0149(11) Uani 1 1 d . . . . .
C01H C 0.5748(2) 0.7744(2) 0.97795(14) 0.0184(12) Uani 1 1 d . . . . .
H01H H 0.528361 0.780511 0.982479 0.022 Uiso 1 1 calc R . . . .
C01I C 0.5882(2) 0.7431(2) 0.94790(13) 0.0163(12) Uani 1 1 d . . . . .
C01J C 0.7795(2) 0.5749(2) 0.64265(13) 0.0148(12) Uani 1 1 d . . . . .
C01K C 0.7044(2) 0.6854(2) 0.59840(14) 0.0194(12) Uani 1 1 d . . . . .
H01K H 0.706628 0.662907 0.578224 0.023 Uiso 1 1 calc R . . . .
C01M C 0.1579(2) 0.5210(2) 0.91631(13) 0.0145(11) Uani 1 1 d . . . . .
C01N C 0.8369(2) 0.6057(2) 0.66157(13) 0.0154(12) Uani 1 1 d . . . . .
C01O C 0.5622(2) 0.5584(2) 0.68411(13) 0.0158(12) Uani 1 1 d . . . . .
C01P C 0.9174(2) 0.5278(2) 0.55600(14) 0.0187(12) Uani 1 1 d . . . . .
H01P H 0.933229 0.542972 0.534833 0.022 Uiso 1 1 calc R . . . .
C01Q C 0.4143(2) 0.8393(2) 0.89082(13) 0.0176(12) Uani 1 1 d . . . . .
C01R C 1.3776(2) 0.9449(2) 0.63442(13) 0.0144(11) Uani 1 1 d . . . . .
C01S C 1.4140(2) 0.8096(2) 0.66469(14) 0.0191(12) Uani 1 1 d . . . . .
H01S H 1.434436 0.829021 0.646895 0.023 Uiso 1 1 calc R . . . .
C01T C 0.5804(2) 0.6526(2) 0.60280(13) 0.0149(11) Uani 1 1 d . . . . .
H01T H 0.599637 0.625322 0.588080 0.018 Uiso 1 1 calc R . . . .
C01U C 0.3271(2) 0.6212(2) 0.80688(14) 0.0157(12) Uani 1 1 d . . . . .
H01U H 0.369165 0.638571 0.814439 0.019 Uiso 1 1 calc R . . . .
C01V C 0.4655(2) 0.7581(2) 0.91479(13) 0.0163(12) Uani 1 1 d . . . . .
C01W C 0.1228(2) 0.5237(2) 0.72874(14) 0.0202(13) Uani 1 1 d . . . . .
C01X C 0.6576(2) 0.8997(2) 0.92915(13) 0.0186(12) Uani 1 1 d . . . . .
C01Y C 0.6432(2) 0.9382(2) 0.81247(13) 0.0166(12) Uani 1 1 d . . . . .
C01Z C 0.2922(2) 0.4871(2) 0.91076(14) 0.0217(13) Uani 1 1 d . . . . .
H01Z H 0.338618 0.476470 0.909674 0.026 Uiso 1 1 calc R . . . .
C020 C 0.1943(2) 0.5397(2) 0.88658(13) 0.0153(11) Uani 1 1 d . . . . .
C021 C 1.3419(2) 0.9045(2) 0.61557(13) 0.0141(11) Uani 1 1 d . . . . .
C022 C 1.2849(2) 0.8468(2) 0.65216(13) 0.0142(11) Uani 1 1 d . . . . .
C023 C 1.2188(2) 0.8298(2) 0.66776(13) 0.0177(12) Uani 1 1 d . . . . .
C024 C 1.3636(2) 0.8810(2) 0.58362(13) 0.0137(11) Uani 1 1 d . . . . .
C025 C 0.4031(2) 0.7476(2) 0.93052(13) 0.0189(12) Uani 1 1 d . . . . .
H025 H 0.397882 0.717239 0.943538 0.023 Uiso 1 1 calc R . . . .
C026 C 0.6208(2) 0.9580(2) 0.73085(14) 0.0189(12) Uani 1 1 d . . . . .
H026 H 0.620961 0.984196 0.748586 0.023 Uiso 1 1 calc R . . . .
C027 C 0.7135(2) 0.8271(2) 0.82539(13) 0.0164(12) Uani 1 1 d . . . . .
C028 C 0.8359(2) 0.5208(2) 0.60167(13) 0.0138(11) Uani 1 1 d . . . . .
C029 C 0.4734(2) 0.6380(2) 0.89793(15) 0.0216(13) Uani 1 1 d . . . . .
H029 H 0.470582 0.650412 0.873165 0.026 Uiso 1 1 calc R . . . .
C02A C 1.2401(2) 0.7921(2) 0.69733(14) 0.0180(12) Uani 1 1 d . . . . .
C02B C 0.2023(2) 0.5678(2) 0.78279(13) 0.0167(12) Uani 1 1 d . . . . .
C02C C 1.3682(2) 1.0249(2) 0.67368(13) 0.0166(12) Uani 1 1 d . . . . .
C02D C 0.5279(2) 0.7213(2) 0.91979(13) 0.0163(12) Uani 1 1 d . . . . .
H02D H 0.546138 0.719831 0.895061 0.020 Uiso 1 1 calc R . . . .
C02E C 0.8557(2) 0.4814(2) 0.68883(14) 0.0218(13) Uani 1 1 d . . . . .
C02F C 1.0942(2) 0.8339(2) 0.66482(14) 0.0170(12) Uani 1 1 d . . . . .
C02G C 1.3106(2) 0.9240(2) 0.72605(14) 0.0184(12) Uani 1 1 d . . . . .
H02G H 1.265980 0.938513 0.719949 0.022 Uiso 1 1 calc R . . . .
C02H C 0.2679(2) 0.6284(2) 0.82628(13) 0.0148(12) Uani 1 1 d . . . . .
C02I C 0.1863(2) 0.4845(2) 0.94246(13) 0.0187(12) Uani 1 1 d . . . . .
C02J C 0.1129(2) 0.4741(2) 0.71577(14) 0.0220(13) Uani 1 1 d . . . . .
H02J H 0.113708 0.447304 0.733084 0.026 Uiso 1 1 calc R . . . .
C02K C 1.0554(2) 0.7955(2) 0.64436(13) 0.0159(12) Uani 1 1 d . . . . .
C02L C 0.8294(2) 0.8375(2) 0.78848(14) 0.0191(12) Uani 1 1 d . . . . .
C02M C 0.8313(2) 0.8015(2) 0.81692(14) 0.0196(12) Uani 1 1 d . . . . .
H02M H 0.871426 0.781510 0.823216 0.024 Uiso 1 1 calc R . . . .
C02N C 0.3532(2) 0.8282(2) 0.90708(14) 0.0222(13) Uani 1 1 d . . . . .
H02N H 0.315336 0.850981 0.904992 0.027 Uiso 1 1 calc R . . . .
C02O C 0.6326(2) 0.9081(2) 0.74281(14) 0.0187(12) Uani 1 1 d . . . . .
C02P C 0.3222(2) 0.5884(2) 0.77672(14) 0.0174(12) Uani 1 1 d . . . . .
C02Q C 0.6443(2) 0.8934(2) 0.78502(13) 0.0180(12) Uani 1 1 d . . . . .
H02Q H 0.604266 0.871499 0.789409 0.022 Uiso 1 1 calc R . . . .
C02R C 0.3498(2) 0.7831(2) 0.92629(14) 0.0246(14) Uani 1 1 d . . . . .
C02S C 0.6989(2) 0.6463(2) 0.71888(14) 0.0229(13) Uani 1 1 d . . . . .
H02S H 0.650981 0.640393 0.720193 0.027 Uiso 1 1 calc R . . . .
C02T C 0.2559(2) 0.4680(2) 0.93898(14) 0.0204(13) Uani 1 1 d . . . . .
H02T H 0.277498 0.443919 0.955932 0.024 Uiso 1 1 calc R . . . .
C02U C 0.8414(2) 0.4516(2) 0.65193(14) 0.0210(13) Uani 1 1 d . . . . .
H02U H 0.789746 0.451758 0.645511 0.025 Uiso 1 1 calc R . . . .
C02V C 0.6843(3) 0.9349(2) 0.95679(14) 0.0229(13) Uani 1 1 d . . . . .
C02W C 0.5112(3) 0.6476(2) 0.96482(15) 0.0227(13) Uani 1 1 d . . . . .
H02W H 0.533048 0.666270 0.985305 0.027 Uiso 1 1 calc R . . . .
C02X C 0.6968(2) 0.8821(2) 0.90006(14) 0.0205(13) Uani 1 1 d . . . . .
C02Y C 0.5882(2) 0.8796(2) 0.92668(13) 0.0161(12) Uani 1 1 d . . . . .
C02Z C 0.5835(2) 0.9463(2) 0.83096(14) 0.0220(13) Uani 1 1 d . . . . .
H02Z H 0.543808 0.925670 0.825270 0.026 Uiso 1 1 calc R . . . .
C030 C 0.9315(2) 0.4621(2) 0.60416(14) 0.0222(13) Uani 1 1 d . . . . .
H030 H 0.956828 0.434069 0.614655 0.027 Uiso 1 1 calc R . . . .
C031 C 1.4399(2) 0.9619(2) 0.62125(13) 0.0160(12) Uani 1 1 d . . . . .
H031 H 1.465781 0.988834 0.633056 0.019 Uiso 1 1 calc R . . . .
C032 C 0.9705(2) 0.8039(2) 0.68836(14) 0.0214(13) Uani 1 1 d . . . . .
C033 C 0.6427(2) 0.6877(2) 0.61639(14) 0.0192(12) Uani 1 1 d . . . . .
C034 C 0.8066(2) 0.6330(2) 0.69034(14) 0.0184(12) Uani 1 1 d . . . . .
C035 C 0.9536(2) 0.4878(2) 0.57389(14) 0.0207(13) Uani 1 1 d . . . . .
C036 C 0.7013(3) 0.9704(2) 0.82098(14) 0.0222(13) Uani 1 1 d . . . . .
H036 H 0.741534 0.965670 0.808825 0.027 Uiso 1 1 calc R . . . .
C037 C 0.1318(2) 0.4912(2) 0.79758(13) 0.0173(12) Uani 1 1 d . . . . .
C038 C 0.8010(2) 0.4903(2) 0.71077(14) 0.0224(13) Uani 1 1 d . . . . .
H038 H 0.756973 0.475310 0.703737 0.027 Uiso 1 1 calc R . . . .
C039 C 0.2615(2) 0.5624(2) 0.76347(13) 0.0185(12) Uani 1 1 d . . . . .
H039 H 0.259949 0.541563 0.742080 0.022 Uiso 1 1 calc R . . . .
C03A C 0.9078(2) 0.6129(2) 0.65788(14) 0.0200(13) Uani 1 1 d . . . . .
H03A H 0.929090 0.595769 0.639211 0.024 Uiso 1 1 calc R . . . .
C03B C 0.4190(2) 0.8878(2) 0.86865(14) 0.0204(12) Uani 1 1 d . . . . .
H03Q H 0.447138 0.912284 0.884031 0.031 Uiso 1 1 calc GR . . . .
H03U H 0.372268 0.901326 0.861704 0.031 Uiso 1 1 calc GR . . . .
H03W H 0.440680 0.880889 0.846045 0.031 Uiso 1 1 calc GR . . . .
C03C C 0.7107(2) 0.8615(2) 0.79543(13) 0.0168(12) Uani 1 1 d . . . . .
C03D C 0.6305(2) 0.7967(2) 1.00118(14) 0.0231(13) Uani 1 1 d . . . . .
H03X H 0.620954 0.818054 1.020919 0.028 Uiso 1 1 calc R . . . .
C03E C 0.6582(2) 0.7331(2) 0.94295(14) 0.0230(13) Uani 1 1 d . . . . .
H03Y H 0.668025 0.711236 0.923539 0.028 Uiso 1 1 calc R . . . .
C03F C 0.7709(2) 0.8663(2) 0.77651(14) 0.0206(13) Uani 1 1 d . . . . .
H03 H 0.771073 0.888748 0.756149 0.025 Uiso 1 1 calc R . . . .
C03G C 0.1887(2) 0.4586(2) 0.80574(14) 0.0209(13) Uani 1 1 d . . . . .
H03H H 0.229267 0.463762 0.793903 0.025 Uiso 1 1 calc R . . . .
C03H C 1.4619(2) 0.9375(2) 0.59034(14) 0.0191(13) Uani 1 1 d . . . . .
C03I C 0.1343(2) 0.5366(2) 0.77119(13) 0.0157(12) Uani 1 1 d . . . . .
H03I H 0.094719 0.558740 0.775905 0.019 Uiso 1 1 calc R . . . .
C03J C 1.4267(2) 1.0426(2) 0.69737(14) 0.0232(13) Uani 1 1 d . . . . .
H03J H 1.455418 1.019509 0.712000 0.028 Uiso 1 1 calc R . . . .
C03K C 0.8457(2) 0.6655(2) 0.71640(14) 0.0208(12) Uani 1 1 d . . . . .
C03L C -0.1407(3) 0.6060(2) 0.90975(15) 0.0258(14) Uani 1 1 d . . . . .
H03L H -0.181760 0.586358 0.907470 0.031 Uiso 1 1 calc R . . . .
C03M C 0.6008(2) 0.5127(2) 0.70198(15) 0.0242(13) Uani 1 1 d . . . . .
H03B H 0.613936 0.490587 0.682371 0.036 Uiso 1 1 calc GR . . . .
H03C H 0.570539 0.494651 0.717225 0.036 Uiso 1 1 calc GR . . . .
H03D H 0.642725 0.523778 0.717767 0.036 Uiso 1 1 calc GR . . . .
C03N C -0.0906(3) 0.5492(2) 0.86226(15) 0.0273(14) Uani 1 1 d . . . . .
H03K H -0.070654 0.558032 0.839475 0.041 Uiso 1 1 calc GR . . . .
H03M H -0.139653 0.540254 0.855898 0.041 Uiso 1 1 calc GR . . . .
H03N H -0.065359 0.520653 0.874304 0.041 Uiso 1 1 calc GR . . . .
C03O C 0.2617(2) 0.5223(2) 0.88341(14) 0.0193(12) Uani 1 1 d . . . . .
H03O H 0.286364 0.533473 0.863806 0.023 Uiso 1 1 calc R . . . .
C03P C 0.9318(3) 0.5331(2) 0.73329(14) 0.0279(15) Uani 1 1 d . . . . .
H03P H 0.976206 0.547066 0.741079 0.033 Uiso 1 1 calc R . . . .
C03Q C 0.2075(2) 0.5994(2) 0.81394(13) 0.0138(11) Uani 1 1 d . . . . .
C03R C 1.3875(3) 0.8680(2) 0.76584(14) 0.0229(13) Uani 1 1 d . . . . .
H03R H 1.394614 0.844589 0.785698 0.028 Uiso 1 1 calc R . . . .
C03S C 1.4550(2) 0.7742(2) 0.68821(14) 0.0208(13) Uani 1 1 d . . . . .
H03S H 1.502752 0.770362 0.685395 0.025 Uiso 1 1 calc R . . . .
C03T C 1.4271(2) 0.7459(2) 0.71464(15) 0.0246(13) Uani 1 1 d . . . . .
H03T H 1.456321 0.723731 0.729906 0.029 Uiso 1 1 calc R . . . .
C03U C 1.0200(2) 0.7501(2) 0.58218(14) 0.0203(13) Uani 1 1 d . . . . .
C03V C 0.0714(3) 0.4822(2) 0.81562(14) 0.0225(13) Uani 1 1 d . . . . .
H03V H 0.031788 0.503001 0.810189 0.027 Uiso 1 1 calc R . . . .
C03W C 0.0890(2) 0.5423(2) 0.91676(13) 0.0178(12) Uani 1 1 d . . . . .
C03X C 0.8132(2) 0.5886(2) 0.55129(14) 0.0218(13) Uani 1 1 d . . . . .
H03E H 0.816072 0.617378 0.568186 0.033 Uiso 1 1 calc GR . . . .
H03F H 0.764710 0.578000 0.545788 0.033 Uiso 1 1 calc GR . . . .
H03G H 0.831234 0.597965 0.528040 0.033 Uiso 1 1 calc GR . . . .
C03Y C 0.5435(3) 0.8963(2) 0.95237(13) 0.0200(12) Uani 1 1 d . . . . .
H0AA H 0.497240 0.884188 0.951136 0.024 Uiso 1 1 calc R . . . .
C03Z C 0.1750(3) 0.6667(2) 0.94030(14) 0.0268(14) Uani 1 1 d . . . . .
H03Z H 0.187427 0.685707 0.919919 0.032 Uiso 1 1 calc R . . . .
C040 C 0.9470(2) 0.6468(2) 0.68324(14) 0.0218(13) Uani 1 1 d . . . . .
H040 H 0.994289 0.652774 0.680290 0.026 Uiso 1 1 calc R . . . .
C041 C 0.0498(3) 0.6976(2) 0.92404(15) 0.0235(13) Uani 1 1 d . . . . .
H041 H 0.066819 0.700533 0.899060 0.028 Uiso 1 1 calc R . . . .
C042 C 0.4743(2) 0.6467(2) 0.55349(14) 0.0223(13) Uani 1 1 d . . . . .
H042 H 0.480326 0.611505 0.554255 0.027 Uiso 1 1 calc R . . . .
C043 C 0.4987(2) 0.5747(2) 0.69607(14) 0.0178(12) Uani 1 1 d . . . . .
H043 H 0.480121 0.557952 0.715816 0.021 Uiso 1 1 calc R . . . .
C044 C 1.1445(2) 0.7383(2) 0.61653(14) 0.0203(13) Uani 1 1 d . . . . .
C045 C 1.0071(2) 0.8428(2) 0.70744(14) 0.0206(13) Uani 1 1 d . . . . .
H045 H 0.989687 0.858186 0.728109 0.025 Uiso 1 1 calc R . . . .
C046 C 0.5211(2) 0.6780(2) 0.57603(13) 0.0177(12) Uani 1 1 d . . . . .
C047 C 1.4429(3) 0.8807(2) 0.74525(14) 0.0245(13) Uani 1 1 d . . . . .
H047 H 1.487593 0.866591 0.751837 0.029 Uiso 1 1 calc R . . . .
C048 C 0.0471(3) 0.5245(2) 0.94308(14) 0.0230(13) Uani 1 1 d . . . . .
H048 H 0.001527 0.537283 0.943668 0.028 Uiso 1 1 calc R . . . .
C049 C 1.0810(2) 0.7741(2) 0.60860(14) 0.0205(13) Uani 1 1 d . . . . .
H049 H 1.097435 0.803406 0.594796 0.025 Uiso 1 1 calc R . . . .
C04A C 0.8704(2) 0.4784(2) 0.61903(14) 0.0177(12) Uani 1 1 d . . . . .
C04B C 0.4643(2) 0.6151(2) 0.67880(14) 0.0203(13) Uani 1 1 d . . . . .
C04C C 0.7140(2) 0.7552(2) 0.96657(14) 0.0224(13) Uani 1 1 d . . . . .
H04D H 0.760661 0.748089 0.962893 0.027 Uiso 1 1 calc R . . . .
C04D C 0.1062(3) 0.6688(2) 0.94946(14) 0.0238(13) Uani 1 1 d . . . . .
C04E C -0.0189(2) 0.6664(2) 0.91811(14) 0.0206(12) Uani 1 1 d . . . . .
C04F C 0.8085(3) 0.6879(2) 0.74466(15) 0.0284(14) Uani 1 1 d . . . . .
H04F H 0.832297 0.709557 0.762731 0.034 Uiso 1 1 calc R . . . .
C04G C 1.1972(2) 0.7390(2) 0.59195(16) 0.0264(14) Uani 1 1 d . . . . .
H04G H 1.192897 0.761147 0.571268 0.032 Uiso 1 1 calc R . . . .
C04H C 0.1418(3) 0.4673(2) 0.96971(15) 0.0275(14) Uani 1 1 d . . . . .
H04H H 0.158441 0.443033 0.987815 0.033 Uiso 1 1 calc R . . . .
C04I C 1.2065(2) 0.7663(2) 0.72416(14) 0.0228(13) Uani 1 1 d . . . . .
H04I H 1.158628 0.771205 0.726085 0.027 Uiso 1 1 calc R . . . .
C04J C 0.2701(2) 0.6658(2) 0.85827(14) 0.0229(13) Uani 1 1 d . . . . .
H04A H 0.269944 0.647807 0.881892 0.034 Uiso 1 1 calc GR . . . .
H04B H 0.229420 0.687734 0.854311 0.034 Uiso 1 1 calc GR . . . .
H04C H 0.312500 0.685967 0.859165 0.034 Uiso 1 1 calc GR . . . .
C04K C 1.4430(3) 1.0941(3) 0.69960(16) 0.0320(15) Uani 1 1 d . . . . .
H04K H 1.482301 1.105255 0.715679 0.038 Uiso 1 1 calc R . . . .
C04L C 0.8626(3) 0.3955(2) 0.65511(16) 0.0272(14) Uani 1 1 d . . . . .
C04M C 0.8759(3) 0.5428(3) 0.75409(15) 0.0307(15) Uani 1 1 d . . . . .
H04M H 0.882341 0.563830 0.775406 0.037 Uiso 1 1 calc R . . . .
C04N C 1.3138(2) 0.7839(2) 0.69571(13) 0.0159(12) Uani 1 1 d . . . . .
C04O C 0.9220(2) 0.5028(2) 0.70099(15) 0.0242(14) Uani 1 1 d . . . . .
H04O H 0.959929 0.496569 0.687277 0.029 Uiso 1 1 calc R . . . .
C04P C 0.7722(2) 0.7955(2) 0.83601(14) 0.0194(12) Uani 1 1 d . . . . .
C04Q C -0.0757(3) 0.6776(2) 0.93805(15) 0.0270(14) Uani 1 1 d . . . . .
H04Q H -0.073919 0.705609 0.954315 0.032 Uiso 1 1 calc R . . . .
C04R C 0.0360(3) 0.7516(2) 0.93695(15) 0.0263(14) Uani 1 1 d . . . . .
C04S C 1.3540(2) 0.7492(2) 0.71965(14) 0.0214(13) Uani 1 1 d . . . . .
C04T C 0.6997(3) 1.0090(2) 0.84716(14) 0.0255(14) Uani 1 1 d . . . . .
H04T H 0.738577 1.030563 0.852217 0.031 Uiso 1 1 calc R . . . .
C04U C 1.4314(2) 0.9144(2) 0.71487(14) 0.0199(13) Uani 1 1 d . . . . .
H04U H 1.468852 0.922542 0.701290 0.024 Uiso 1 1 calc R . . . .
C04V C 0.8106(3) 0.5210(2) 0.74293(15) 0.0286(15) Uani 1 1 d . . . . .
H04V H 0.773001 0.526864 0.756948 0.034 Uiso 1 1 calc R . . . .
C04W C 1.0705(2) 0.8591(2) 0.69566(13) 0.0186(12) Uani 1 1 d . . . . .
C04X C 0.9187(2) 0.6714(2) 0.71187(15) 0.0248(13) Uani 1 1 d . . . . .
H04X H 0.947415 0.692137 0.728595 0.030 Uiso 1 1 calc R . . . .
C04Y C 0.7547(3) 0.9514(2) 0.95539(15) 0.0288(14) Uani 1 1 d . . . . .
H04Y H 0.774869 0.974663 0.973388 0.035 Uiso 1 1 calc R . . . .
C04Z C 0.7654(2) 0.8991(2) 0.89936(15) 0.0250(14) Uani 1 1 d . . . . .
H04Z H 0.792228 0.887989 0.880628 0.030 Uiso 1 1 calc R . . . .
C050 C 1.3273(3) 1.0604(2) 0.65204(16) 0.0298(14) Uani 1 1 d . . . . .
H050 H 1.288304 1.049426 0.635641 0.036 Uiso 1 1 calc R . . . .
C051 C 0.5117(3) 0.7302(2) 0.57439(15) 0.0239(13) Uani 1 1 d . . . . .
H051 H 0.543064 0.751364 0.589340 0.029 Uiso 1 1 calc R . . . .
C052 C 0.7619(2) 0.7161(2) 0.61042(15) 0.0262(14) Uani 1 1 d . . . . .
H052 H 0.802337 0.714379 0.598056 0.031 Uiso 1 1 calc R . . . .
C053 C 1.3184(3) 0.7229(2) 0.74629(15) 0.0304(15) Uani 1 1 d . . . . .
H053 H 1.342693 0.699218 0.762521 0.036 Uiso 1 1 calc R . . . .
C054 C 1.0085(2) 0.6982(2) 0.58022(15) 0.0248(14) Uani 1 1 d . . . . .
H054 H 1.039099 0.676331 0.594951 0.030 Uiso 1 1 calc R . . . .
C055 C -0.1342(3) 0.6469(2) 0.93333(17) 0.0311(15) Uani 1 1 d . . . . .
C056 C 0.6295(2) 0.8695(2) 0.71576(14) 0.0251(14) Uani 1 1 d . . . . .
H056 H 0.635723 0.835810 0.723715 0.030 Uiso 1 1 calc R . . . .
C057 C 0.6415(3) 0.7212(2) 0.64645(15) 0.0263(14) Uani 1 1 d . . . . .
H057 H 0.601161 0.723220 0.658849 0.032 Uiso 1 1 calc R . . . .
C058 C 1.3217(3) 0.8905(2) 0.75655(14) 0.0255(14) Uani 1 1 d . . . . .
H058 H 1.284914 0.883121 0.770783 0.031 Uiso 1 1 calc R . . . .
C059 C 0.4182(2) 0.6682(3) 0.52970(15) 0.0307(15) Uani 1 1 d . . . . .
H059 H 0.387097 0.647168 0.514519 0.037 Uiso 1 1 calc R . . . .
C05A C 0.6997(2) 0.7875(2) 0.99536(14) 0.0229(13) Uani 1 1 d . . . . .
H05D H 0.736686 0.803058 1.010801 0.028 Uiso 1 1 calc R . . . .
C05B C 0.6087(2) 0.9687(2) 0.69175(15) 0.0235(14) Uani 1 1 d . . . . .
H05H H 0.601531 1.002289 0.683642 0.028 Uiso 1 1 calc R . . . .
C05C C 0.6377(3) 0.9507(2) 0.98303(14) 0.0259(14) Uani 1 1 d . . . . .
H05I H 0.653176 0.973795 1.002184 0.031 Uiso 1 1 calc R . . . .
C05D C 0.6074(2) 0.9304(3) 0.66535(15) 0.0250(14) Uani 1 1 d . . . . .
H05J H 0.599773 0.937931 0.639489 0.030 Uiso 1 1 calc R . . . .
C05E C 0.0744(3) 0.4866(2) 0.96915(15) 0.0305(15) Uani 1 1 d . . . . .
H05E H 0.045727 0.474199 0.986606 0.037 Uiso 1 1 calc R . . . .
C05F C 0.0698(3) 0.4431(3) 0.84117(15) 0.0311(15) Uani 1 1 d . . . . .
H05F H 0.029450 0.437996 0.853203 0.037 Uiso 1 1 calc R . . . .
C05G C 1.1520(3) 0.7040(2) 0.64678(16) 0.0275(14) Uani 1 1 d . . . . .
H05G H 1.117391 0.702357 0.663214 0.033 Uiso 1 1 calc R . . . .
C05H C 0.5696(3) 0.9317(2) 0.98016(14) 0.0253(13) Uani 1 1 d . . . . .
H05L H 0.539712 0.943015 0.997399 0.030 Uiso 1 1 calc R . . . .
C05I C -0.3626(3) 0.5382(2) 0.94792(15) 0.0276(14) Uani 1 1 d . . . . .
H3AA H -0.405736 0.549961 0.932967 0.033 Uiso 1 1 calc R . . . .
H H -0.338350 0.515635 0.932047 0.033 Uiso 1 1 calc R . . . .
C05J C 0.7938(3) 0.9337(2) 0.92790(16) 0.0325(15) Uani 1 1 d . . . . .
H05M H 0.840339 0.944850 0.928057 0.039 Uiso 1 1 calc R . . . .
C05K C 0.9741(2) 0.7824(2) 0.55988(14) 0.0252(14) Uani 1 1 d . . . . .
H05K H 0.981999 0.817446 0.560637 0.030 Uiso 1 1 calc R . . . .
C05L C 1.3214(2) 0.8383(2) 0.56398(14) 0.0229(13) Uani 1 1 d . . . . .
H05A H 1.334703 0.833912 0.538846 0.034 Uiso 1 1 calc GR . . . .
H05B H 1.271819 0.846267 0.562254 0.034 Uiso 1 1 calc GR . . . .
H05C H 1.330684 0.807345 0.578234 0.034 Uiso 1 1 calc GR . . . .
C05M C 0.7719(3) 0.7553(2) 0.86656(15) 0.0297(15) Uani 1 1 d . . . . .
H05P H 0.772071 0.771457 0.890913 0.045 Uiso 1 1 calc GR . . . .
H05Q H 0.813323 0.734219 0.866776 0.045 Uiso 1 1 calc GR . . . .
H05Y H 0.730201 0.734536 0.861402 0.045 Uiso 1 1 calc GR . . . .
C05N C 0.1193(2) 0.5635(3) 0.70249(14) 0.0258(14) Uani 1 1 d . . . . .
H05N H 0.124936 0.597005 0.710939 0.031 Uiso 1 1 calc R . . . .
C05O C 0.2256(3) 0.6365(3) 0.96117(16) 0.0341(16) Uani 1 1 d . . . . .
H05O H 0.271447 0.635401 0.954441 0.041 Uiso 1 1 calc R . . . .
C05P C 0.4460(3) 0.5905(2) 0.90456(16) 0.0265(14) Uani 1 1 d . . . . .
H05 H 0.424079 0.571367 0.884304 0.032 Uiso 1 1 calc R . . . .
C05Q C 0.6173(2) 0.8802(2) 0.67730(15) 0.0256(14) Uani 1 1 d . . . . .
H1AA H 0.615813 0.853899 0.659534 0.031 Uiso 1 1 calc R . . . .
C05R C 0.9162(2) 0.7625(3) 0.53633(14) 0.0257(14) Uani 1 1 d . . . . .
H05R H 0.884734 0.784266 0.522020 0.031 Uiso 1 1 calc R . . . .
C05S C 0.4554(3) 0.7516(3) 0.55043(15) 0.0309(15) Uani 1 1 d . . . . .
H05S H 0.449572 0.786848 0.549292 0.037 Uiso 1 1 calc R . . . .
C05T C 0.1017(2) 0.4642(3) 0.67681(15) 0.0284(15) Uani 1 1 d . . . . .
H05T H 0.095719 0.430712 0.668265 0.034 Uiso 1 1 calc R . . . .
C05U C 0.2092(3) 0.6082(3) 0.99170(15) 0.0345(16) Uani 1 1 d . . . . .
H05U H 0.242936 0.587169 1.005090 0.041 Uiso 1 1 calc R . . . .
C05V C 1.2476(3) 0.7321(2) 0.74849(15) 0.0314(16) Uani 1 1 d . . . . .
H05V H 1.225883 0.714971 0.766949 0.038 Uiso 1 1 calc R . . . .
C05W C 0.7385(3) 0.6782(3) 0.74569(15) 0.0307(15) Uani 1 1 d . . . . .
H05W H 0.715779 0.693114 0.764780 0.037 Uiso 1 1 calc R . . . .
C05X C 0.9511(3) 0.6780(3) 0.55626(16) 0.0350(16) Uani 1 1 d . . . . .
H05X H 0.943510 0.642943 0.555122 0.042 Uiso 1 1 calc R . . . .
C05Y C 0.4510(3) 0.5711(2) 0.94123(16) 0.0294(14) Uani 1 1 d . . . . .
H2AA H 0.432090 0.539249 0.945752 0.035 Uiso 1 1 calc R . . . .
C05Z C 1.2553(3) 0.7071(3) 0.59807(18) 0.0365(16) Uani 1 1 d . . . . .
H05Z H 1.290135 0.708386 0.581743 0.044 Uiso 1 1 calc R . . . .
C060 C 0.1075(3) 0.5531(3) 0.66347(15) 0.0307(15) Uani 1 1 d . . . . .
H060 H 0.104902 0.579810 0.646019 0.037 Uiso 1 1 calc R . . . .
C061 C 0.4085(3) 0.7202(3) 0.52849(15) 0.0313(16) Uani 1 1 d . . . . .
H061 H 0.370426 0.734237 0.512911 0.038 Uiso 1 1 calc R . . . .
C062 C 1.1105(2) 0.9035(2) 0.71480(15) 0.0262(14) Uani 1 1 d . . . . .
H06A H 1.149825 0.891103 0.731952 0.039 Uiso 1 1 calc GR . . . .
H06B H 1.079522 0.922964 0.728781 0.039 Uiso 1 1 calc GR . . . .
H06C H 1.127798 0.924867 0.695872 0.039 Uiso 1 1 calc GR . . . .
C063 C 0.1871(3) 0.4184(2) 0.83110(15) 0.0280(14) Uani 1 1 d . . . . .
H063 H 0.225806 0.396589 0.835816 0.034 Uiso 1 1 calc R . . . .
C064 C 1.4010(3) 1.1288(3) 0.67805(17) 0.0346(15) Uani 1 1 d . . . . .
H064 H 1.411634 1.163459 0.679574 0.042 Uiso 1 1 calc R . . . .
C065 C 0.5825(3) 0.9850(2) 0.85784(15) 0.0287(14) Uani 1 1 d . . . . .
H065 H 0.542608 0.989857 0.870246 0.034 Uiso 1 1 calc R . . . .
C066 C 1.3433(3) 1.1117(3) 0.65428(18) 0.0413(17) Uani 1 1 d . . . . .
H066 H 1.314767 1.134950 0.639601 0.050 Uiso 1 1 calc R . . . .
C067 C 0.0898(3) 0.6412(2) 0.98122(14) 0.0292(15) Uani 1 1 d . . . . .
H067 H 0.044255 0.642676 0.988309 0.035 Uiso 1 1 calc R . . . .
C068 C 0.1276(3) 0.4110(2) 0.84930(15) 0.0304(14) Uani 1 1 d . . . . .
H068 H 0.126325 0.384680 0.866852 0.036 Uiso 1 1 calc R . . . .
C069 C 0.0995(2) 0.5035(3) 0.65080(15) 0.0303(16) Uani 1 1 d . . . . .
H069 H 0.092653 0.496508 0.624836 0.036 Uiso 1 1 calc R . . . .
C06A C 0.9093(3) 0.3751(3) 0.68396(17) 0.0393(17) Uani 1 1 d . . . . .
H06E H 0.931579 0.396644 0.702575 0.047 Uiso 1 1 calc R . . . .
C06B C -0.0073(3) 0.7836(2) 0.91282(18) 0.0353(15) Uani 1 1 d . . . . .
H06I H -0.026530 0.771660 0.889042 0.042 Uiso 1 1 calc R . . . .
C06C C 0.7600(3) 0.7490(2) 0.64020(16) 0.0298(15) Uani 1 1 d . . . . .
H06F H 0.799017 0.769411 0.648194 0.036 Uiso 1 1 calc R . . . .
C06D C 0.9061(3) 0.7103(3) 0.53450(16) 0.0349(16) Uani 1 1 d . . . . .
H06D H 0.868368 0.696969 0.518316 0.042 Uiso 1 1 calc R . . . .
C06E C 0.4841(3) 0.5992(2) 0.97063(15) 0.0256(13) Uani 1 1 d . . . . .
H06T H 0.488546 0.585796 0.995141 0.031 Uiso 1 1 calc R . . . .
C06F C 0.6409(3) 1.0161(3) 0.86603(15) 0.0324(15) Uani 1 1 d . . . . .
H06U H 0.640658 1.041697 0.884198 0.039 Uiso 1 1 calc R . . . .
C06G C 0.6994(3) 0.7517(2) 0.65847(16) 0.0310(14) Uani 1 1 d . . . . .
H06G H 0.697722 0.773994 0.678782 0.037 Uiso 1 1 calc R . . . .
C06H C 0.9242(3) 0.3234(3) 0.68607(17) 0.047(2) Uani 1 1 d . . . . .
H06H H 0.954952 0.310625 0.706304 0.057 Uiso 1 1 calc R . . . .
C06I C 1.6742(3) 0.8155(3) 0.55047(17) 0.0361(16) Uani 1 1 d . . . . .
H06V H 1.669328 0.782895 0.562905 0.043 Uiso 1 1 calc R . . . .
H06W H 1.661538 0.810562 0.523325 0.043 Uiso 1 1 calc R . . . .
C06J C 1.2109(3) 0.6720(2) 0.65267(17) 0.0340(15) Uani 1 1 d . . . . .
H06J H 1.215714 0.649490 0.673179 0.041 Uiso 1 1 calc R . . . .
C06K C 0.0648(3) 0.7703(3) 0.97243(17) 0.0387(16) Uani 1 1 d . . . . .
H06K H 0.094268 0.749556 0.988784 0.046 Uiso 1 1 calc R . . . .
C06L C 0.1412(3) 0.6117(3) 1.00207(15) 0.0365(16) Uani 1 1 d . . . . .
H06L H 0.129953 0.594010 1.023319 0.044 Uiso 1 1 calc R . . . .
C06M C 0.8346(3) 0.3618(3) 0.6261(2) 0.0423(17) Uani 1 1 d . . . . .
H06M H 0.804977 0.374812 0.605459 0.051 Uiso 1 1 calc R . . . .
C06N C 1.2621(3) 0.6735(3) 0.62816(19) 0.0393(17) Uani 1 1 d . . . . .
H06N H 1.301070 0.651872 0.631979 0.047 Uiso 1 1 calc R . . . .
C06O C 0.8937(3) 0.2910(3) 0.6584(2) 0.0477(19) Uani 1 1 d . . . . .
H06O H 0.902360 0.256137 0.660477 0.057 Uiso 1 1 calc R . . . .
C06P C 0.8495(3) 0.3102(3) 0.6271(2) 0.0473(18) Uani 1 1 d . . . . .
H06P H 0.830706 0.288770 0.607545 0.057 Uiso 1 1 calc R . . . .
C06Q C 0.0500(4) 0.8192(3) 0.9835(2) 0.0485(19) Uani 1 1 d . . . . .
H06Q H 0.069595 0.831389 1.007122 0.058 Uiso 1 1 calc R . . . .
C06R C -0.0222(3) 0.8328(3) 0.9236(2) 0.0465(18) Uani 1 1 d . . . . .
H06R H -0.050658 0.853982 0.907067 0.056 Uiso 1 1 calc R . . . .
C06S C 0.0061(4) 0.8501(3) 0.9594(2) 0.057(2) Uani 1 1 d . . . . .
H06S H -0.004638 0.882818 0.967185 0.069 Uiso 1 1 calc R . . . .
Cl1 Cl 1.2402(2) 0.6083(2) 0.52607(14) 0.287(4) Uani 1 1 d . . . . .
C1 C 1.1740(5) 0.5825(4) 0.4986(3) 0.112(4) Uani 1 1 d . . . . .
H1A H 1.191808 0.555857 0.483197 0.134 Uiso 1 1 calc R . . . .
H1B H 1.151217 0.608178 0.481535 0.134 Uiso 1 1 calc R . . . .

loop_
_atom_site_aniso_label
_atom_site_aniso_U_11
_atom_site_aniso_U_22
_atom_site_aniso_U_33
_atom_site_aniso_U_23
_atom_site_aniso_U_13
_atom_site_aniso_U_12
Pd01 0.01285(18) 0.0136(2) 0.0151(2) 0.00032(18) 0.00194(14) 0.00046(16)
Pd02 0.01342(18) 0.0137(2) 0.0145(2) 0.00142(18) 0.00138(14) 0.00026(16)
Pd03 0.01346(18) 0.0147(2) 0.0142(2) 0.00039(18) 0.00091(14) 0.00049(16)
Pd04 0.01551(18) 0.0134(2) 0.0133(2) -0.00065(18) 0.00131(14) -0.00039(17)
Cl05 0.0154(6) 0.0236(9) 0.0209(7) 0.0007(6) 0.0007(5) -0.0027(5)
Cl06 0.0217(6) 0.0229(9) 0.0190(7) -0.0028(6) -0.0007(5) -0.0063(6)
Cl07 0.0237(6) 0.0179(8) 0.0196(7) -0.0027(6) 0.0018(5) 0.0015(6)
Cl08 0.0179(6) 0.0277(9) 0.0195(7) 0.0082(6) 0.0024(5) 0.0000(6)
Cl09 0.0140(6) 0.0244(9) 0.0265(7) 0.0023(6) 0.0022(5) 0.0022(5)
Cl0A 0.0209(6) 0.0174(8) 0.0237(7) 0.0065(6) 0.0023(5) -0.0009(6)
Cl0B 0.0250(6) 0.0209(8) 0.0185(7) -0.0030(6) 0.0048(5) 0.0003(6)
Cl0C 0.0208(6) 0.0290(9) 0.0230(7) 0.0048(7) 0.0015(5) 0.0115(6)
Cl0D 0.0333(7) 0.0299(10) 0.0337(8) 0.0008(7) 0.0004(6) -0.0092(7)
Cl0E 0.0311(7) 0.0282(10) 0.0370(8) -0.0102(7) 0.0062(6) 0.0005(7)
Cl0F 0.0514(9) 0.0375(11) 0.0278(8) 0.0010(8) -0.0024(6) -0.0199(8)
Cl0G 0.0316(8) 0.0365(11) 0.0692(12) 0.0119(9) 0.0123(7) 0.0071(7)
Cl0H 0.0587(11) 0.0558(15) 0.0974(16) 0.0262(13) 0.0278(10) 0.0176(10)
F00I 0.0165(14) 0.028(2) 0.0272(17) 0.0014(15) 0.0101(12) -0.0019(13)
F00J 0.0205(14) 0.030(2) 0.0311(18) 0.0053(16) 0.0123(12) 0.0092(14)
F00K 0.0202(14) 0.039(2) 0.0323(18) 0.0025(17) 0.0148(13) 0.0056(15)
F00L 0.0201(14) 0.025(2) 0.0261(17) 0.0046(15) 0.0076(12) -0.0030(14)
F00M 0.0241(15) 0.035(2) 0.0266(17) -0.0057(16) 0.0124(12) -0.0105(15)
F00N 0.0221(15) 0.036(2) 0.0345(18) -0.0052(17) 0.0144(13) 0.0053(14)
F00O 0.0178(15) 0.044(2) 0.043(2) 0.0081(18) 0.0123(13) 0.0005(15)
N00P 0.0134(19) 0.019(3) 0.014(2) -0.002(2) -0.0003(16) -0.0011(19)
N00Q 0.016(2) 0.011(3) 0.015(2) 0.001(2) 0.0028(16) 0.0021(18)
N00R 0.014(2) 0.020(3) 0.014(2) 0.002(2) 0.0022(16) 0.0008(19)
N00S 0.0139(19) 0.013(3) 0.012(2) 0.000(2) 0.0018(15) -0.0052(18)
N00T 0.015(2) 0.014(3) 0.015(2) -0.001(2) 0.0038(16) -0.0009(19)
N00U 0.016(2) 0.012(3) 0.012(2) -0.0059(19) 0.0035(16) -0.0032(18)
F00V 0.046(2) 0.041(3) 0.092(3) -0.032(2) 0.051(2) -0.0106(19)
N00W 0.0097(18) 0.013(3) 0.015(2) -0.001(2) 0.0002(15) 0.0007(17)
N00X 0.0128(19) 0.015(3) 0.011(2) 0.001(2) 0.0013(15) 0.0042(18)
C00Y 0.020(2) 0.016(3) 0.010(3) 0.005(2) 0.001(2) 0.001(2)
C00Z 0.016(2) 0.017(3) 0.009(3) -0.002(2) -0.0013(19) -0.007(2)
C010 0.018(2) 0.008(3) 0.017(3) 0.005(2) 0.003(2) -0.002(2)
C011 0.019(2) 0.018(3) 0.007(3) -0.006(2) -0.0008(19) -0.002(2)
C012 0.009(2) 0.015(3) 0.021(3) -0.008(2) -0.0004(19) 0.001(2)
C013 0.014(2) 0.016(3) 0.013(3) -0.008(2) 0.0019(19) -0.001(2)
C014 0.024(3) 0.012(3) 0.014(3) -0.008(2) 0.004(2) -0.002(2)
C015 0.018(2) 0.015(3) 0.014(3) 0.004(2) 0.0009(19) 0.005(2)
C016 0.019(2) 0.018(3) 0.013(3) 0.000(2) -0.0066(19) 0.005(2)
C017 0.017(2) 0.022(4) 0.021(3) 0.000(3) 0.003(2) 0.008(2)
C018 0.019(2) 0.010(3) 0.013(3) 0.008(2) 0.002(2) 0.004(2)
C019 0.017(2) 0.025(4) 0.020(3) 0.000(3) 0.003(2) -0.003(2)
C01A 0.016(2) 0.018(3) 0.015(3) -0.002(2) -0.0002(19) 0.006(2)
C01B 0.016(2) 0.019(3) 0.020(3) 0.001(3) 0.001(2) -0.003(2)
C01C 0.018(2) 0.016(3) 0.015(3) 0.006(2) 0.003(2) 0.007(2)
C01D 0.017(2) 0.011(3) 0.018(3) 0.000(2) -0.003(2) -0.005(2)
C01E 0.014(2) 0.015(3) 0.019(3) -0.005(2) -0.001(2) -0.002(2)
C01F 0.015(2) 0.015(3) 0.015(3) -0.002(2) 0.0010(19) -0.001(2)
C01G 0.019(2) 0.012(3) 0.013(3) 0.001(2) -0.0002(19) 0.003(2)
C01H 0.013(2) 0.023(4) 0.020(3) 0.003(3) 0.001(2) 0.002(2)
C01I 0.017(2) 0.016(3) 0.016(3) 0.002(2) 0.003(2) -0.003(2)
C01J 0.013(2) 0.014(3) 0.017(3) 0.003(2) 0.0025(19) 0.006(2)
C01K 0.018(2) 0.024(4) 0.015(3) 0.004(3) 0.001(2) 0.002(2)
C01M 0.020(2) 0.009(3) 0.015(3) 0.001(2) 0.002(2) 0.000(2)
C01N 0.016(2) 0.010(3) 0.019(3) -0.001(2) -0.004(2) 0.000(2)
C01O 0.019(2) 0.017(3) 0.011(3) 0.002(2) -0.0007(19) -0.001(2)
C01P 0.017(2) 0.019(3) 0.020(3) -0.004(3) 0.005(2) -0.010(2)
C01Q 0.017(2) 0.020(3) 0.015(3) -0.006(2) -0.004(2) -0.003(2)
C01R 0.015(2) 0.014(3) 0.014(3) 0.006(2) -0.0001(19) 0.002(2)
C01S 0.021(3) 0.020(3) 0.016(3) -0.001(3) 0.000(2) -0.003(2)
C01T 0.016(2) 0.010(3) 0.019(3) 0.000(2) 0.006(2) 0.002(2)
C01U 0.016(2) 0.011(3) 0.020(3) 0.007(2) 0.000(2) 0.003(2)
C01V 0.020(2) 0.021(3) 0.006(2) -0.004(2) -0.0046(19) -0.002(2)
C01W 0.008(2) 0.033(4) 0.019(3) -0.003(3) 0.0021(19) -0.002(2)
C01X 0.025(3) 0.018(3) 0.012(3) 0.004(2) -0.001(2) -0.001(2)
C01Y 0.020(3) 0.018(3) 0.012(3) 0.005(2) 0.003(2) 0.007(2)
C01Z 0.019(2) 0.021(4) 0.024(3) -0.001(3) -0.002(2) 0.003(2)
C020 0.018(2) 0.012(3) 0.015(3) -0.004(2) -0.001(2) 0.002(2)
C021 0.010(2) 0.016(3) 0.018(3) 0.001(2) 0.0045(19) -0.001(2)
C022 0.015(2) 0.016(3) 0.012(3) -0.001(2) 0.0020(19) 0.001(2)
C023 0.019(3) 0.021(3) 0.013(3) -0.003(2) 0.000(2) -0.006(2)
C024 0.013(2) 0.010(3) 0.017(3) -0.001(2) 0.0000(19) 0.002(2)
C025 0.019(2) 0.023(4) 0.015(3) -0.002(3) 0.000(2) -0.006(2)
C026 0.014(2) 0.017(3) 0.025(3) 0.006(3) 0.002(2) 0.003(2)
C027 0.018(2) 0.016(3) 0.015(3) 0.000(2) 0.002(2) -0.005(2)
C028 0.012(2) 0.014(3) 0.015(3) 0.001(2) 0.0018(19) -0.003(2)
C029 0.026(3) 0.020(4) 0.019(3) -0.001(3) 0.002(2) 0.000(2)
C02A 0.019(2) 0.014(3) 0.020(3) 0.002(2) -0.003(2) -0.005(2)
C02B 0.018(2) 0.018(3) 0.014(3) 0.001(2) 0.003(2) -0.001(2)
C02C 0.021(3) 0.014(3) 0.016(3) -0.002(2) 0.007(2) -0.001(2)
C02D 0.023(3) 0.015(3) 0.012(3) 0.003(2) 0.004(2) -0.004(2)
C02E 0.021(3) 0.021(4) 0.024(3) 0.016(3) 0.005(2) 0.008(2)
C02F 0.015(2) 0.016(3) 0.020(3) 0.001(3) 0.001(2) 0.003(2)
C02G 0.015(2) 0.020(3) 0.020(3) -0.009(3) 0.002(2) -0.003(2)
C02H 0.016(2) 0.015(3) 0.013(3) 0.011(2) -0.0009(19) 0.002(2)
C02I 0.027(3) 0.017(3) 0.012(3) -0.001(2) 0.001(2) 0.003(2)
C02J 0.015(2) 0.029(4) 0.021(3) -0.007(3) -0.001(2) -0.003(2)
C02K 0.018(2) 0.014(3) 0.015(3) 0.003(2) -0.001(2) 0.002(2)
C02L 0.016(2) 0.024(4) 0.019(3) -0.002(3) 0.008(2) -0.002(2)
C02M 0.023(3) 0.013(3) 0.021(3) -0.004(3) 0.000(2) 0.006(2)
C02N 0.017(2) 0.027(4) 0.023(3) -0.006(3) 0.002(2) 0.001(2)
C02O 0.010(2) 0.026(4) 0.019(3) 0.007(3) -0.0007(19) 0.003(2)
C02P 0.011(2) 0.024(4) 0.018(3) 0.007(3) 0.007(2) 0.002(2)
C02Q 0.016(2) 0.023(4) 0.015(3) 0.007(3) 0.0045(19) 0.001(2)
C02R 0.016(3) 0.034(4) 0.024(3) 0.000(3) 0.004(2) -0.005(3)
C02S 0.016(2) 0.028(4) 0.024(3) -0.004(3) 0.002(2) 0.008(2)
C02T 0.020(3) 0.025(4) 0.015(3) 0.003(3) -0.004(2) 0.008(2)
C02U 0.018(2) 0.023(4) 0.023(3) 0.004(3) 0.004(2) 0.002(2)
C02V 0.032(3) 0.020(4) 0.015(3) 0.001(3) -0.004(2) -0.007(3)
C02W 0.033(3) 0.013(3) 0.023(3) -0.006(3) 0.009(2) -0.003(3)
C02X 0.024(3) 0.019(3) 0.017(3) 0.005(3) -0.003(2) 0.000(2)
C02Y 0.020(2) 0.014(3) 0.014(3) 0.001(2) 0.000(2) 0.003(2)
C02Z 0.021(3) 0.029(4) 0.016(3) 0.006(3) 0.002(2) 0.006(2)
C030 0.017(2) 0.023(4) 0.026(3) -0.004(3) -0.003(2) -0.002(2)
C031 0.014(2) 0.015(3) 0.017(3) 0.001(2) -0.0040(19) 0.000(2)
C032 0.016(2) 0.030(4) 0.019(3) 0.007(3) 0.006(2) -0.007(2)
C033 0.019(2) 0.015(3) 0.022(3) 0.010(3) -0.003(2) -0.002(2)
C034 0.019(2) 0.019(3) 0.017(3) 0.003(3) 0.002(2) 0.005(2)
C035 0.015(2) 0.022(4) 0.025(3) -0.008(3) 0.006(2) 0.001(2)
C036 0.023(3) 0.024(4) 0.020(3) 0.001(3) 0.003(2) 0.003(2)
C037 0.023(3) 0.013(3) 0.015(3) -0.008(2) 0.001(2) -0.006(2)
C038 0.017(3) 0.023(4) 0.027(3) 0.009(3) 0.003(2) 0.006(2)
C039 0.016(2) 0.024(4) 0.015(3) 0.000(3) 0.005(2) 0.006(2)
C03A 0.018(2) 0.025(4) 0.017(3) 0.001(3) 0.002(2) 0.001(2)
C03B 0.023(3) 0.015(3) 0.023(3) 0.002(3) 0.001(2) 0.004(2)
C03C 0.018(2) 0.017(3) 0.015(3) -0.003(2) 0.003(2) -0.001(2)
C03D 0.031(3) 0.022(4) 0.017(3) -0.003(3) 0.004(2) 0.001(3)
C03E 0.025(3) 0.026(4) 0.019(3) 0.000(3) 0.004(2) 0.004(3)
C03F 0.028(3) 0.020(4) 0.015(3) 0.004(3) 0.005(2) 0.001(2)
C03G 0.019(3) 0.020(4) 0.023(3) -0.002(3) 0.004(2) -0.001(2)
C03H 0.013(2) 0.023(4) 0.021(3) 0.009(3) 0.005(2) 0.002(2)
C03I 0.014(2) 0.019(3) 0.014(3) -0.006(2) 0.0018(19) 0.000(2)
C03J 0.024(3) 0.021(4) 0.024(3) -0.001(3) -0.004(2) 0.001(3)
C03K 0.023(3) 0.015(3) 0.022(3) -0.003(3) -0.007(2) 0.002(2)
C03L 0.021(3) 0.021(4) 0.036(3) -0.008(3) 0.008(2) -0.002(3)
C03M 0.021(3) 0.027(4) 0.025(3) 0.009(3) 0.005(2) 0.008(3)
C03N 0.026(3) 0.030(4) 0.026(3) -0.003(3) 0.005(2) -0.004(3)
C03O 0.018(2) 0.023(4) 0.018(3) 0.001(3) 0.003(2) -0.001(2)
C03P 0.020(3) 0.042(4) 0.020(3) 0.009(3) -0.004(2) 0.007(3)
C03Q 0.012(2) 0.013(3) 0.016(3) 0.007(2) 0.0001(19) 0.001(2)
C03R 0.034(3) 0.019(4) 0.014(3) -0.001(3) -0.003(2) -0.001(3)
C03S 0.018(2) 0.018(3) 0.025(3) -0.005(3) -0.001(2) 0.006(2)
C03T 0.023(3) 0.019(4) 0.028(3) 0.000(3) -0.010(2) 0.002(2)
C03U 0.018(2) 0.022(4) 0.021(3) -0.005(3) 0.005(2) -0.002(2)
C03V 0.024(3) 0.022(4) 0.022(3) -0.007(3) 0.006(2) -0.006(3)
C03W 0.022(3) 0.017(3) 0.014(3) -0.003(2) 0.004(2) -0.001(2)
C03X 0.022(3) 0.023(4) 0.021(3) 0.001(3) 0.006(2) -0.004(2)
C03Y 0.024(3) 0.021(4) 0.015(3) -0.002(3) 0.000(2) -0.003(2)
C03Z 0.034(3) 0.031(4) 0.015(3) -0.003(3) 0.003(2) -0.010(3)
C040 0.009(2) 0.034(4) 0.022(3) 0.001(3) 0.000(2) -0.003(2)
C041 0.031(3) 0.019(4) 0.021(3) 0.002(3) 0.010(2) -0.003(3)
C042 0.021(3) 0.023(4) 0.022(3) 0.003(3) 0.002(2) 0.005(2)
C043 0.016(2) 0.020(3) 0.017(3) 0.003(3) 0.005(2) 0.000(2)
C044 0.017(2) 0.022(4) 0.021(3) -0.008(3) -0.002(2) -0.005(2)
C045 0.018(2) 0.031(4) 0.014(3) -0.002(3) 0.004(2) -0.001(2)
C046 0.015(2) 0.028(4) 0.011(3) 0.009(3) 0.0060(19) 0.002(2)
C047 0.023(3) 0.027(4) 0.021(3) -0.004(3) -0.005(2) -0.001(3)
C048 0.023(3) 0.028(4) 0.019(3) 0.006(3) 0.004(2) 0.008(3)
C049 0.016(2) 0.024(4) 0.022(3) -0.003(3) 0.002(2) -0.005(2)
C04A 0.016(2) 0.018(3) 0.018(3) 0.001(3) -0.001(2) 0.000(2)
C04B 0.013(2) 0.028(4) 0.020(3) 0.002(3) 0.006(2) 0.002(2)
C04C 0.018(3) 0.028(4) 0.023(3) 0.003(3) 0.007(2) 0.004(2)
C04D 0.029(3) 0.022(4) 0.021(3) -0.006(3) 0.005(2) -0.006(3)
C04E 0.023(3) 0.014(3) 0.025(3) 0.001(3) 0.008(2) -0.002(2)
C04F 0.029(3) 0.028(4) 0.025(3) -0.012(3) -0.010(2) 0.006(3)
C04G 0.023(3) 0.021(4) 0.036(3) -0.008(3) 0.007(2) -0.001(3)
C04H 0.035(3) 0.029(4) 0.019(3) 0.008(3) 0.004(2) 0.006(3)
C04I 0.018(2) 0.030(4) 0.019(3) 0.010(3) -0.002(2) -0.015(2)
C04J 0.017(2) 0.027(4) 0.024(3) -0.004(3) 0.002(2) -0.007(2)
C04K 0.031(3) 0.034(4) 0.031(3) -0.009(3) 0.002(2) -0.008(3)
C04L 0.023(3) 0.022(4) 0.037(4) 0.007(3) 0.006(2) 0.001(3)
C04M 0.028(3) 0.045(5) 0.017(3) 0.007(3) -0.004(2) 0.012(3)
C04N 0.019(2) 0.013(3) 0.014(3) 0.000(2) -0.003(2) -0.005(2)
C04O 0.021(3) 0.030(4) 0.022(3) 0.008(3) 0.005(2) 0.008(3)
C04P 0.022(3) 0.019(3) 0.016(3) 0.000(3) 0.001(2) 0.002(2)
C04Q 0.038(3) 0.016(4) 0.030(3) -0.006(3) 0.018(2) 0.002(3)
C04R 0.032(3) 0.021(4) 0.029(3) -0.003(3) 0.015(2) -0.007(3)
C04S 0.027(3) 0.013(3) 0.023(3) 0.006(3) -0.008(2) -0.010(2)
C04T 0.032(3) 0.024(4) 0.020(3) 0.000(3) -0.001(2) -0.004(3)
C04U 0.015(2) 0.025(4) 0.019(3) -0.003(3) -0.002(2) -0.003(2)
C04V 0.026(3) 0.039(4) 0.023(3) 0.012(3) 0.012(2) 0.014(3)
C04W 0.019(2) 0.026(4) 0.010(3) 0.002(3) 0.002(2) -0.004(2)
C04X 0.021(3) 0.025(4) 0.026(3) -0.001(3) -0.008(2) 0.002(3)
C04Y 0.040(3) 0.022(4) 0.021(3) 0.000(3) -0.006(2) -0.013(3)
C04Z 0.021(3) 0.025(4) 0.029(3) 0.002(3) 0.003(2) -0.010(3)
C050 0.028(3) 0.020(4) 0.038(4) -0.002(3) -0.010(2) -0.002(3)
C051 0.023(3) 0.019(4) 0.031(3) 0.006(3) 0.007(2) 0.003(2)
C052 0.017(3) 0.028(4) 0.033(3) 0.007(3) 0.000(2) 0.002(3)
C053 0.029(3) 0.030(4) 0.028(3) 0.016(3) -0.015(2) -0.011(3)
C054 0.022(3) 0.027(4) 0.025(3) -0.006(3) 0.000(2) -0.003(3)
C055 0.030(3) 0.023(4) 0.046(4) -0.005(3) 0.026(3) 0.002(3)
C056 0.026(3) 0.029(4) 0.020(3) 0.007(3) 0.004(2) 0.005(3)
C057 0.026(3) 0.023(4) 0.030(3) -0.003(3) 0.003(2) 0.005(3)
C058 0.032(3) 0.027(4) 0.019(3) -0.005(3) 0.007(2) -0.009(3)
C059 0.016(3) 0.047(5) 0.028(3) 0.000(3) -0.003(2) 0.001(3)
C05A 0.017(3) 0.032(4) 0.018(3) 0.004(3) -0.003(2) -0.002(2)
C05B 0.014(2) 0.027(4) 0.028(3) 0.014(3) -0.004(2) -0.002(2)
C05C 0.048(3) 0.020(4) 0.009(3) -0.004(3) -0.001(2) -0.004(3)
C05D 0.016(2) 0.044(4) 0.016(3) 0.011(3) 0.001(2) -0.001(3)
C05E 0.036(3) 0.033(4) 0.025(3) 0.014(3) 0.014(2) 0.009(3)
C05F 0.034(3) 0.038(4) 0.023(3) -0.009(3) 0.011(2) -0.015(3)
C05G 0.023(3) 0.022(4) 0.034(3) -0.005(3) -0.006(2) -0.005(3)
C05H 0.037(3) 0.024(4) 0.015(3) -0.006(3) 0.002(2) 0.000(3)
C05I 0.027(3) 0.030(4) 0.025(3) -0.003(3) 0.001(2) -0.002(3)
C05J 0.027(3) 0.037(4) 0.032(3) -0.001(3) -0.002(2) -0.021(3)
C05K 0.022(3) 0.032(4) 0.023(3) 0.002(3) 0.008(2) -0.001(3)
C05L 0.021(3) 0.026(4) 0.022(3) -0.003(3) 0.002(2) 0.005(2)
C05M 0.028(3) 0.032(4) 0.030(3) 0.013(3) 0.004(2) 0.007(3)
C05N 0.019(3) 0.037(4) 0.021(3) 0.003(3) -0.001(2) -0.003(3)
C05O 0.032(3) 0.045(5) 0.024(3) -0.006(3) -0.002(2) -0.006(3)
C05P 0.033(3) 0.017(4) 0.029(3) -0.005(3) 0.003(2) -0.004(3)
C05Q 0.029(3) 0.031(4) 0.018(3) -0.002(3) 0.008(2) 0.006(3)
C05R 0.018(3) 0.042(5) 0.017(3) 0.007(3) 0.002(2) 0.001(3)
C05S 0.023(3) 0.035(4) 0.037(4) 0.017(3) 0.010(3) 0.017(3)
C05T 0.020(3) 0.035(4) 0.031(3) -0.012(3) 0.003(2) -0.004(3)
C05U 0.040(3) 0.036(4) 0.024(3) -0.002(3) -0.012(3) 0.001(3)
C05V 0.032(3) 0.036(4) 0.023(3) 0.021(3) -0.011(2) -0.018(3)
C05W 0.027(3) 0.040(4) 0.023(3) -0.010(3) -0.004(2) 0.012(3)
C05X 0.031(3) 0.028(4) 0.044(4) -0.004(3) 0.000(3) -0.013(3)
C05Y 0.042(3) 0.016(4) 0.034(4) -0.002(3) 0.019(3) -0.007(3)
C05Z 0.023(3) 0.032(4) 0.056(4) -0.014(4) 0.010(3) 0.003(3)
C060 0.025(3) 0.047(5) 0.020(3) 0.002(3) 0.000(2) -0.004(3)
C061 0.024(3) 0.048(5) 0.023(3) 0.011(3) 0.008(2) 0.015(3)
C062 0.022(3) 0.031(4) 0.028(3) -0.009(3) 0.010(2) -0.005(3)
C063 0.031(3) 0.025(4) 0.026(3) -0.002(3) -0.004(2) -0.004(3)
C064 0.042(3) 0.019(4) 0.044(4) -0.005(3) 0.008(3) -0.008(3)
C065 0.031(3) 0.031(4) 0.027(3) 0.002(3) 0.014(2) 0.011(3)
C066 0.044(4) 0.021(4) 0.055(4) -0.005(3) -0.009(3) 0.006(3)
C067 0.035(3) 0.036(4) 0.017(3) 0.001(3) 0.004(2) -0.007(3)
C068 0.049(4) 0.020(4) 0.023(3) 0.002(3) 0.008(3) -0.012(3)
C069 0.016(3) 0.058(5) 0.016(3) -0.015(3) 0.000(2) -0.003(3)
C06A 0.057(4) 0.031(4) 0.028(4) 0.002(3) -0.001(3) 0.022(3)
C06B 0.045(3) 0.019(4) 0.043(4) -0.002(3) 0.010(3) -0.001(3)
C06C 0.022(3) 0.019(4) 0.044(4) 0.007(3) -0.012(2) -0.006(3)
C06D 0.019(3) 0.048(5) 0.037(4) -0.013(3) 0.000(2) -0.010(3)
C06E 0.042(3) 0.014(3) 0.023(3) -0.004(3) 0.014(2) 0.001(3)
C06F 0.043(3) 0.032(4) 0.021(3) -0.003(3) 0.001(3) 0.012(3)
C06G 0.033(3) 0.020(4) 0.038(4) -0.006(3) -0.006(3) 0.002(3)
C06H 0.070(4) 0.043(5) 0.026(4) 0.003(4) -0.006(3) 0.044(4)
C06I 0.031(3) 0.032(4) 0.045(4) -0.006(3) 0.003(3) 0.007(3)
C06J 0.039(3) 0.017(4) 0.043(4) 0.000(3) -0.008(3) -0.001(3)
C06K 0.060(4) 0.027(4) 0.030(4) -0.003(3) 0.008(3) -0.015(3)
C06L 0.048(4) 0.044(5) 0.017(3) 0.000(3) 0.000(3) -0.013(3)
C06M 0.030(3) 0.024(4) 0.072(5) 0.009(4) 0.000(3) 0.001(3)
C06N 0.029(3) 0.029(4) 0.059(4) -0.016(4) -0.001(3) 0.008(3)
C06O 0.057(4) 0.023(4) 0.063(5) 0.018(4) 0.007(4) 0.022(3)
C06P 0.047(4) 0.025(4) 0.068(5) -0.004(4) -0.004(3) -0.003(3)
C06Q 0.079(5) 0.031(5) 0.040(4) -0.009(4) 0.023(4) -0.020(4)
C06R 0.056(4) 0.029(5) 0.059(5) 0.005(4) 0.023(3) 0.000(3)
C06S 0.098(6) 0.026(5) 0.056(5) -0.005(4) 0.041(4) -0.010(4)
Cl1 0.203(4) 0.392(8) 0.305(5) -0.280(6) 0.181(4) -0.237(5)
C1 0.138(9) 0.044(7) 0.178(11) 0.007(7) 0.118(8) 0.008(6)

loop_
_atom_type_symbol
_atom_type_description
_atom_type_scat_dispersion_real
_atom_type_scat_dispersion_imag
_atom_type_scat_source
C C 0.0033 0.0016 'International Tables Vol C Tables 4.2.6.8 and 6.1.1.4'
H H 0.0000 0.0000 'International Tables Vol C Tables 4.2.6.8 and 6.1.1.4'
Cl Cl 0.1484 0.1585 'International Tables Vol C Tables 4.2.6.8 and 6.1.1.4'
F F 0.0171 0.0103 'International Tables Vol C Tables 4.2.6.8 and 6.1.1.4'
N N 0.0061 0.0033 'International Tables Vol C Tables 4.2.6.8 and 6.1.1.4'
Pd Pd -0.9988 1.0072 'International Tables Vol C Tables 4.2.6.8 and 6.1.1.4'

loop_
_geom_angle_atom_site_label_1
_geom_angle_atom_site_label_2
_geom_angle_atom_site_label_3
_geom_angle
_geom_angle_site_symmetry_1
_geom_angle_site_symmetry_3
_geom_angle_publ_flag
Cl09 Pd01 Cl0A 92.18(5) . . ?
N00S Pd01 Cl09 171.44(13) . . ?
N00S Pd01 Cl0A 93.27(12) . . ?
N00S Pd01 N00U 80.95(15) . . ?
N00U Pd01 Cl09 94.22(11) . . ?
N00U Pd01 Cl0A 171.97(11) . . ?
Cl05 Pd02 Cl07 92.01(5) . . ?
N00R Pd02 Cl05 94.16(11) . . ?
N00R Pd02 Cl07 172.17(11) . . ?
N00X Pd02 Cl05 171.26(13) . . ?
N00X Pd02 Cl07 93.27(12) . . ?
N00X Pd02 N00R 81.21(15) . . ?
Cl0C Pd03 Cl08 92.31(5) . . ?
N00T Pd03 Cl08 174.48(12) . . ?
N00T Pd03 Cl0C 92.62(11) . . ?
N00T Pd03 N00W 81.18(15) . . ?
N00W Pd03 Cl08 93.92(11) . . ?
N00W Pd03 Cl0C 173.74(11) . . ?
Cl06 Pd04 Cl0B 91.87(5) . . ?
N00P Pd04 Cl06 93.27(11) . . ?
N00P Pd04 Cl0B 174.18(13) . . ?
N00P Pd04 N00Q 81.31(15) . . ?
N00Q Pd04 Cl06 174.42(11) . . ?
N00Q Pd04 Cl0B 93.61(11) . . ?
C00Y N00P Pd04 112.8(3) . . ?
C00Y N00P C00Z 120.7(4) . . ?
C00Z N00P Pd04 126.5(3) . . ?
C010 N00Q Pd04 112.4(3) . . ?
C010 N00Q C027 119.8(4) . . ?
C027 N00Q Pd04 127.7(3) . . ?
C012 N00R Pd02 128.1(3) . . ?
C018 N00R Pd02 112.4(3) . . ?
C018 N00R C012 119.5(4) . . ?
C021 N00S Pd01 127.9(3) . . ?
C022 N00S Pd01 112.9(3) . . ?
C022 N00S C021 118.8(4) . . ?
C013 N00T Pd03 112.8(3) . . ?
C013 N00T C015 119.7(4) . . ?
C015 N00T Pd03 127.5(3) . . ?
C023 N00U Pd01 112.3(3) . . ?
C023 N00U C02F 119.5(4) . . ?
C02F N00U Pd01 128.0(3) . . ?
C011 N00W Pd03 112.3(3) . . ?
C011 N00W C03Q 119.3(4) . . ?
C03Q N00W Pd03 128.4(3) . . ?
C01J N00X Pd02 112.6(3) . . ?
C01J N00X C028 120.5(4) . . ?
C028 N00X Pd02 126.7(3) . . ?
N00P C00Y C010 116.4(4) . . ?
N00P C00Y C02Y 136.8(4) . . ?
C02Y C00Y C010 106.7(4) . . ?
C01Q C00Z N00P 120.9(5) . . ?
C01Q C00Z C01V 122.7(4) . . ?
C01V C00Z N00P 116.4(4) . . ?
N00Q C010 C00Y 116.8(4) . . ?
N00Q C010 C02X 135.7(4) . . ?
C02X C010 C00Y 107.4(4) . . ?
N00W C011 C013 117.1(4) . . ?
N00W C011 C020 135.4(4) . . ?
C020 C011 C013 107.4(4) . . ?
C01F C012 N00R 117.7(4) . . ?
C01O C012 N00R 119.5(4) . . ?
C01O C012 C01F 122.8(4) . . ?
N00T C013 C011 116.1(4) . . ?
N00T C013 C03W 136.5(4) . . ?
C03W C013 C011 107.3(4) . . ?
C02G C014 C01E 119.7(4) . . ?
C04U C014 C01E 123.0(4) . . ?
C04U C014 C02G 117.1(5) . . ?
C017 C015 N00T 119.4(5) . . ?
C04E C015 N00T 117.4(4) . . ?
C04E C015 C017 123.1(4) . . ?
C02S C016 C018 135.9(4) . . ?
C02S C016 C034 118.6(5) . . ?
C034 C016 C018 105.4(4) . . ?
C015 C017 C03L 116.9(5) . . ?
C015 C017 C03N 122.3(4) . . ?
C03L C017 C03N 120.8(5) . . ?
N00R C018 C016 136.1(4) . . ?
N00R C018 C01J 116.6(4) . . ?
C016 C018 C01J 107.2(4) . . ?
C029 C019 C02D 118.3(5) . . ?
C02W C019 C029 118.6(5) . . ?
C02W C019 C02D 123.0(5) . . ?
C01F C01A H01A 120.8 . . ?
C04B C01A H01A 120.8 . . ?
C04B C01A C01F 118.4(5) . . ?
C02K C01B H01B 120.6 . . ?
C032 C01B H01B 120.6 . . ?
C032 C01B C02K 118.8(5) . . ?
C024 C01C H01C 120.7 . . ?
C03H C01C H01C 120.7 . . ?
C03H C01C C024 118.7(5) . . ?
C01P C01D C028 117.4(5) . . ?
C01P C01D C03X 122.2(4) . . ?
C028 C01D C03X 120.4(4) . . ?
C014 C01E H01E 105.5 . . ?
C014 C01E C01R 111.4(4) . . ?
C01R C01E H01E 105.5 . . ?
C02C C01E C014 115.4(4) . . ?
C02C C01E H01E 105.5 . . ?
C02C C01E C01R 112.5(4) . . ?
C012 C01F C01T 119.6(4) . . ?
C01A C01F C012 118.0(4) . . ?
C01A C01F C01T 122.4(4) . . ?
C01S C01G C022 136.1(5) . . ?
C01S C01G C04N 119.3(5) . . ?
C04N C01G C022 104.6(4) . . ?
C01I C01H H01H 119.9 . . ?
C03D C01H H01H 119.9 . . ?
C03D C01H C01I 120.3(4) . . ?
C01H C01I C02D 121.6(4) . . ?
C03E C01I C01H 118.3(4) . . ?
C03E C01I C02D 120.0(5) . . ?
N00X C01J C018 116.4(4) . . ?
N00X C01J C01N 135.9(4) . . ?
C01N C01J C018 107.7(4) . . ?
C033 C01K H01K 119.7 . . ?
C052 C01K H01K 119.7 . . ?
C052 C01K C033 120.5(5) . . ?
C020 C01M C03W 113.8(4) . . ?
C02I C01M C020 123.2(4) . . ?
C02I C01M C03W 123.0(4) . . ?
C034 C01N C01J 105.3(4) . . ?
C03A C01N C01J 135.9(5) . . ?
C03A C01N C034 118.8(5) . . ?
C012 C01O C03M 121.7(4) . . ?
C012 C01O C043 117.3(5) . . ?
C043 C01O C03M 121.0(4) . . ?
C01D C01P H01P 120.4 . . ?
C035 C01P C01D 119.1(5) . . ?
C035 C01P H01P 120.4 . . ?
C00Z C01Q C03B 121.7(4) . . ?
C02N C01Q C00Z 118.3(5) . . ?
C02N C01Q C03B 120.0(5) . . ?
C021 C01R C01E 119.8(4) . . ?
C021 C01R C031 118.0(4) . . ?
C031 C01R C01E 122.2(4) . . ?
C01G C01S H01S 120.8 . . ?
C01G C01S C03S 118.5(5) . . ?
C03S C01S H01S 120.8 . . ?
C01F C01T H01T 106.4 . . ?
C033 C01T C01F 111.5(4) . . ?
C033 C01T H01T 106.4 . . ?
C033 C01T C046 114.5(4) . . ?
C046 C01T C01F 111.1(4) . . ?
C046 C01T H01T 106.4 . . ?
C02H C01U H01U 120.5 . . ?
C02P C01U H01U 120.5 . . ?
C02P C01U C02H 119.0(4) . . ?
C00Z C01V C02D 121.0(4) . . ?
C025 C01V C00Z 117.9(5) . . ?
C025 C01V C02D 121.1(5) . . ?
C02J C01W C03I 122.1(5) . . ?
C02J C01W C05N 119.3(5) . . ?
C05N C01W C03I 118.6(5) . . ?
C02V C01X C02X 123.1(5) . . ?
C02V C01X C02Y 123.2(5) . . ?
C02Y C01X C02X 113.7(5) . . ?
C02Z C01Y C02Q 119.4(5) . . ?
C036 C01Y C02Q 122.2(4) . . ?
C036 C01Y C02Z 118.4(5) . . ?
C02T C01Z H01Z 118.8 . . ?
C02T C01Z C03O 122.4(4) . . ?
C03O C01Z H01Z 118.8 . . ?
C01M C020 C011 105.6(4) . . ?
C03O C020 C011 135.1(5) . . ?
C03O C020 C01M 119.3(5) . . ?
C01R C021 N00S 118.7(4) . . ?
C01R C021 C024 123.6(4) . . ?
C024 C021 N00S 117.7(4) . . ?
N00S C022 C01G 135.0(4) . . ?
N00S C022 C023 116.7(4) . . ?
C01G C022 C023 108.2(4) . . ?
N00U C023 C022 116.2(5) . . ?
N00U C023 C02A 136.7(4) . . ?
C02A C023 C022 107.0(4) . . ?
C01C C024 C05L 121.8(4) . . ?
C021 C024 C01C 117.4(5) . . ?
C021 C024 C05L 120.9(4) . . ?
C01V C025 H025 120.8 . . ?
C02R C025 C01V 118.4(5) . . ?
C02R C025 H025 120.8 . . ?
C02O C026 H026 120.3 . . ?
C02O C026 C05B 119.5(5) . . ?
C05B C026 H026 120.3 . . ?
C03C C027 N00Q 118.2(4) . . ?
C03C C027 C04P 122.8(4) . . ?
C04P C027 N00Q 118.9(4) . . ?
C01D C028 N00X 118.4(4) . . ?
C01D C028 C04A 124.0(4) . . ?
C04A C028 N00X 117.6(4) . . ?
C019 C029 H029 119.7 . . ?
C05P C029 C019 120.6(5) . . ?
C05P C029 H029 119.7 . . ?
C04I C02A C023 135.4(4) . . ?
C04I C02A C04N 119.4(5) . . ?
C04N C02A C023 105.2(4) . . ?
C039 C02B C03I 121.1(5) . . ?
C03Q C02B C039 118.2(4) . . ?
C03Q C02B C03I 120.6(4) . . ?
C03J C02C C01E 123.9(5) . . ?
C050 C02C C01E 118.3(4) . . ?
C050 C02C C03J 117.7(5) . . ?
C019 C02D C01I 115.2(4) . . ?
C019 C02D C01V 112.2(4) . . ?
C019 C02D H02D 106.1 . . ?
C01I C02D H02D 106.1 . . ?
C01V C02D C01I 110.6(4) . . ?
C01V C02D H02D 106.1 . . ?
C038 C02E C02U 119.9(5) . . ?
C038 C02E C04O 117.9(5) . . ?
C04O C02E C02U 122.1(4) . . ?
C02K C02F N00U 118.1(4) . . ?
C02K C02F C04W 123.1(4) . . ?
C04W C02F N00U 118.7(4) . . ?
C014 C02G H02G 119.2 . . ?
C058 C02G C014 121.5(5) . . ?
C058 C02G H02G 119.2 . . ?
C01U C02H C04J 120.5(4) . . ?
C03Q C02H C01U 116.9(5) . . ?
C03Q C02H C04J 122.6(4) . . ?
C01M C02I C02T 116.4(4) . . ?
C01M C02I C04H 116.8(4) . . ?
C02T C02I C04H 126.9(5) . . ?
C01W C02J H02J 120.0 . . ?
C01W C02J C05T 120.1(6) . . ?
C05T C02J H02J 120.0 . . ?
C01B C02K C049 122.6(5) . . ?
C02F C02K C01B 117.6(4) . . ?
C02F C02K C049 119.7(4) . . ?
F00K C02L C02M 118.5(4) . . ?
F00K C02L C03F 117.8(5) . . ?
C03F C02L C02M 123.6(4) . . ?
C02L C02M H02M 120.6 . . ?
C02L C02M C04P 118.8(5) . . ?
C04P C02M H02M 120.6 . . ?
C01Q C02N H02N 120.7 . . ?
C02R C02N C01Q 118.6(5) . . ?
C02R C02N H02N 120.7 . . ?
C026 C02O C02Q 122.4(5) . . ?
C026 C02O C056 119.0(5) . . ?
C056 C02O C02Q 118.4(5) . . ?
F00I C02P C01U 118.0(4) . . ?
F00I C02P C039 118.3(5) . . ?
C01U C02P C039 123.7(4) . . ?
C01Y C02Q C02O 114.5(5) . . ?
C01Y C02Q H02Q 106.2 . . ?
C02O C02Q H02Q 106.2 . . ?
C03C C02Q C01Y 110.1(4) . . ?
C03C C02Q C02O 113.1(4) . . ?
C03C C02Q H02Q 106.2 . . ?
C025 C02R F00O 117.8(5) . . ?
C02N C02R F00O 118.1(5) . . ?
C02N C02R C025 124.2(5) . . ?
C016 C02S H02S 120.7 . . ?
C016 C02S C05W 118.7(5) . . ?
C05W C02S H02S 120.7 . . ?
C01Z C02T C02I 120.6(5) . . ?
C01Z C02T H02T 119.7 . . ?
C02I C02T H02T 119.7 . . ?
C02E C02U H02U 105.5 . . ?
C02E C02U C04L 114.5(4) . . ?
C04A C02U C02E 112.2(5) . . ?
C04A C02U H02U 105.5 . . ?
C04A C02U C04L 112.6(4) . . ?
C04L C02U H02U 105.5 . . ?
C01X C02V C04Y 116.4(5) . . ?
C01X C02V C05C 116.6(5) . . ?
C04Y C02V C05C 127.0(5) . . ?
C019 C02W H02W 120.2 . . ?
C06E C02W C019 119.6(5) . . ?
C06E C02W H02W 120.2 . . ?
C01X C02X C010 105.7(4) . . ?
C04Z C02X C010 135.0(5) . . ?
C04Z C02X C01X 119.2(5) . . ?
C01X C02Y C00Y 106.3(4) . . ?
C03Y C02Y C00Y 134.9(5) . . ?
C03Y C02Y C01X 118.8(5) . . ?
C01Y C02Z H02Z 119.6 . . ?
C065 C02Z C01Y 120.7(5) . . ?
C065 C02Z H02Z 119.6 . . ?
C035 C030 H030 120.3 . . ?
C035 C030 C04A 119.3(5) . . ?
C04A C030 H030 120.3 . . ?
C01R C031 H031 121.0 . . ?
C03H C031 C01R 118.0(5) . . ?
C03H C031 H031 121.0 . . ?
F00M C032 C01B 117.8(5) . . ?
C045 C032 F00M 118.6(4) . . ?
C045 C032 C01B 123.5(4) . . ?
C01K C033 C01T 119.2(5) . . ?
C057 C033 C01K 118.1(5) . . ?
C057 C033 C01T 122.7(4) . . ?
C01N C034 C016 113.9(4) . . ?
C03K C034 C016 122.8(5) . . ?
C03K C034 C01N 123.3(4) . . ?
F00N C035 C030 117.9(5) . . ?
C01P C035 F00N 118.6(5) . . ?
C01P C035 C030 123.5(4) . . ?
C01Y C036 H036 119.6 . . ?
C04T C036 C01Y 120.7(5) . . ?
C04T C036 H036 119.6 . . ?
C03G C037 C03I 122.1(4) . . ?
C03G C037 C03V 117.7(5) . . ?
C03V C037 C03I 120.1(5) . . ?
C02E C038 H038 119.3 . . ?
C04V C038 C02E 121.5(5) . . ?
C04V C038 H038 119.3 . . ?
C02B C039 H039 120.8 . . ?
C02P C039 C02B 118.5(5) . . ?
C02P C039 H039 120.8 . . ?
C01N C03A H03A 120.9 . . ?
C01N C03A C040 118.1(5) . . ?
C040 C03A H03A 120.9 . . ?
C01Q C03B H03Q 109.5 . . ?
C01Q C03B H03U 109.5 . . ?
C01Q C03B H03W 109.5 . . ?
H03Q C03B H03U 109.5 . . ?
H03Q C03B H03W 109.5 . . ?
H03U C03B H03W 109.5 . . ?
C027 C03C C02Q 119.7(4) . . ?
C027 C03C C03F 117.9(5) . . ?
C03F C03C C02Q 122.4(5) . . ?
C01H C03D H03X 119.6 . . ?
C05A C03D C01H 120.8(5) . . ?
C05A C03D H03X 119.6 . . ?
C01I C03E H03Y 119.4 . . ?
C01I C03E C04C 121.1(5) . . ?
C04C C03E H03Y 119.4 . . ?
C02L C03F C03C 118.8(5) . . ?
C02L C03F H03 120.6 . . ?
C03C C03F H03 120.6 . . ?
C037 C03G H03H 119.1 . . ?
C037 C03G C063 121.8(5) . . ?
C063 C03G H03H 119.1 . . ?
F00L C03H C01C 117.9(4) . . ?
F00L C03H C031 117.8(5) . . ?
C01C C03H C031 124.3(4) . . ?
C01W C03I C02B 113.2(4) . . ?
C01W C03I H03I 106.1 . . ?
C02B C03I H03I 106.1 . . ?
C037 C03I C01W 114.8(5) . . ?
C037 C03I C02B 109.9(4) . . ?
C037 C03I H03I 106.1 . . ?
C02C C03J H03J 119.4 . . ?
C04K C03J C02C 121.1(5) . . ?
C04K C03J H03J 119.4 . . ?
C034 C03K C04F 116.4(4) . . ?
C034 C03K C04X 116.0(5) . . ?
C04F C03K C04X 127.6(5) . . ?
C017 C03L H03L 120.3 . . ?
C055 C03L C017 119.5(5) . . ?
C055 C03L H03L 120.3 . . ?
C01O C03M H03B 109.5 . . ?
C01O C03M H03C 109.5 . . ?
C01O C03M H03D 109.5 . . ?
H03B C03M H03C 109.5 . . ?
H03B C03M H03D 109.5 . . ?
H03C C03M H03D 109.5 . . ?
C017 C03N H03K 109.5 . . ?
C017 C03N H03M 109.5 . . ?
C017 C03N H03N 109.5 . . ?
H03K C03N H03M 109.5 . . ?
H03K C03N H03N 109.5 . . ?
H03M C03N H03N 109.5 . . ?
C01Z C03O H03O 121.0 . . ?
C020 C03O C01Z 118.0(5) . . ?
C020 C03O H03O 121.0 . . ?
C04M C03P H03P 119.8 . . ?
C04O C03P H03P 119.8 . . ?
C04O C03P C04M 120.5(5) . . ?
C02B C03Q N00W 118.2(4) . . ?
C02B C03Q C02H 123.6(4) . . ?
C02H C03Q N00W 118.1(4) . . ?
C047 C03R H03R 120.3 . . ?
C058 C03R H03R 120.3 . . ?
C058 C03R C047 119.5(5) . . ?
C01S C03S H03S 118.9 . . ?
C03T C03S C01S 122.2(5) . . ?
C03T C03S H03S 118.9 . . ?
C03S C03T H03T 119.2 . . ?
C03S C03T C04S 121.6(5) . . ?
C04S C03T H03T 119.2 . . ?
C054 C03U C049 122.7(5) . . ?
C054 C03U C05K 119.2(5) . . ?
C05K C03U C049 118.1(5) . . ?
C037 C03V H03V 119.6 . . ?
C05F C03V C037 120.8(5) . . ?
C05F C03V H03V 119.6 . . ?
C01M C03W C013 105.5(4) . . ?
C048 C03W C013 135.6(5) . . ?
C048 C03W C01M 118.8(5) . . ?
C01D C03X H03E 109.5 . . ?
C01D C03X H03F 109.5 . . ?
C01D C03X H03G 109.5 . . ?
H03E C03X H03F 109.5 . . ?
H03E C03X H03G 109.5 . . ?
H03F C03X H03G 109.5 . . ?
C02Y C03Y H0AA 120.8 . . ?
C02Y C03Y C05H 118.5(5) . . ?
C05H C03Y H0AA 120.8 . . ?
C04D C03Z H03Z 119.6 . . ?
C04D C03Z C05O 120.8(5) . . ?
C05O C03Z H03Z 119.6 . . ?
C03A C040 H040 118.5 . . ?
C04X C040 C03A 123.0(4) . . ?
C04X C040 H040 118.5 . . ?
C04D C041 H041 106.7 . . ?
C04D C041 C04E 110.1(5) . . ?
C04D C041 C04R 114.9(5) . . ?
C04E C041 H041 106.7 . . ?
C04R C041 H041 106.7 . . ?
C04R C041 C04E 111.4(4) . . ?
C046 C042 H042 120.1 . . ?
C046 C042 C059 119.9(6) . . ?
C059 C042 H042 120.0 . . ?
C01O C043 H043 120.2 . . ?
C04B C043 C01O 119.5(5) . . ?
C04B C043 H043 120.2 . . ?
C04G C044 C049 119.1(5) . . ?
C05G C044 C049 123.0(4) . . ?
C05G C044 C04G 117.9(5) . . ?
C032 C045 H045 120.4 . . ?
C032 C045 C04W 119.3(5) . . ?
C04W C045 H045 120.4 . . ?
C042 C046 C01T 118.1(5) . . ?
C051 C046 C01T 122.5(5) . . ?
C051 C046 C042 119.4(5) . . ?
C03R C047 H047 120.0 . . ?
C04U C047 C03R 120.0(5) . . ?
C04U C047 H047 120.0 . . ?
C03W C048 H048 120.6 . . ?
C03W C048 C05E 118.9(5) . . ?
C05E C048 H048 120.6 . . ?
C02K C049 C03U 111.4(4) . . ?
C02K C049 C044 113.6(4) . . ?
C02K C049 H049 106.3 . . ?
C03U C049 H049 106.3 . . ?
C044 C049 C03U 112.4(5) . . ?
C044 C049 H049 106.3 . . ?
C028 C04A C02U 120.6(4) . . ?
C028 C04A C030 116.5(5) . . ?
C030 C04A C02U 122.8(5) . . ?
F00J C04B C01A 117.0(5) . . ?
C043 C04B F00J 119.2(4) . . ?
C043 C04B C01A 123.8(4) . . ?
C03E C04C H04D 120.2 . . ?
C05A C04C C03E 119.7(5) . . ?
C05A C04C H04D 120.2 . . ?
C03Z C04D C041 120.1(5) . . ?
C03Z C04D C067 118.3(5) . . ?
C067 C04D C041 121.5(4) . . ?
C015 C04E C041 120.8(4) . . ?
C04Q C04E C015 118.0(5) . . ?
C04Q C04E C041 121.1(5) . . ?
C03K C04F H04F 119.5 . . ?
C05W C04F C03K 121.0(5) . . ?
C05W C04F H04F 119.5 . . ?
C044 C04G H04G 119.6 . . ?
C05Z C04G C044 120.9(6) . . ?
C05Z C04G H04G 119.6 . . ?
C02I C04H H04H 120.0 . . ?
C05E C04H C02I 120.0(5) . . ?
C05E C04H H04H 120.0 . . ?
C02A C04I H04I 121.2 . . ?
C02A C04I C05V 117.5(5) . . ?
C05V C04I H04I 121.2 . . ?
C02H C04J H04A 109.5 . . ?
C02H C04J H04B 109.5 . . ?
C02H C04J H04C 109.5 . . ?
H04A C04J H04B 109.5 . . ?
H04A C04J H04C 109.5 . . ?
H04B C04J H04C 109.5 . . ?
C03J C04K H04K 119.9 . . ?
C064 C04K C03J 120.1(5) . . ?
C064 C04K H04K 119.9 . . ?
C06A C04L C02U 124.8(6) . . ?
C06A C04L C06M 116.7(6) . . ?
C06M C04L C02U 118.5(5) . . ?
C03P C04M H04M 120.3 . . ?
C04V C04M C03P 119.5(6) . . ?
C04V C04M H04M 120.3 . . ?
C01G C04N C02A 114.4(4) . . ?
C04S C04N C01G 122.9(4) . . ?
C04S C04N C02A 122.6(5) . . ?
C02E C04O H04O 119.7 . . ?
C03P C04O C02E 120.6(5) . . ?
C03P C04O H04O 119.7 . . ?
C027 C04P C05M 122.1(4) . . ?
C02M C04P C027 117.9(5) . . ?
C02M C04P C05M 120.0(5) . . ?
C04E C04Q H04Q 120.6 . . ?
C055 C04Q C04E 118.9(5) . . ?
C055 C04Q H04Q 120.6 . . ?
C06B C04R C041 119.1(5) . . ?
C06B C04R C06K 118.6(6) . . ?
C06K C04R C041 122.3(6) . . ?
C04N C04S C03T 115.6(5) . . ?
C053 C04S C03T 127.7(5) . . ?
C053 C04S C04N 116.8(5) . . ?
C036 C04T H04T 119.7 . . ?
C036 C04T C06F 120.6(5) . . ?
C06F C04T H04T 119.7 . . ?
C014 C04U H04U 119.2 . . ?
C047 C04U C014 121.6(4) . . ?
C047 C04U H04U 119.2 . . ?
C038 C04V H04V 120.0 . . ?
C04M C04V C038 120.0(5) . . ?
C04M C04V H04V 120.0 . . ?
C02F C04W C062 121.6(4) . . ?
C045 C04W C02F 117.6(5) . . ?
C045 C04W C062 120.8(5) . . ?
C03K C04X H04X 119.7 . . ?
C040 C04X C03K 120.6(5) . . ?
C040 C04X H04X 119.7 . . ?
C02V C04Y H04Y 119.4 . . ?
C05J C04Y C02V 121.2(5) . . ?
C05J C04Y H04Y 119.4 . . ?
C02X C04Z H04Z 120.9 . . ?
C02X C04Z C05J 118.2(5) . . ?
C05J C04Z H04Z 120.9 . . ?
C02C C050 H050 119.4 . . ?
C02C C050 C066 121.3(5) . . ?
C066 C050 H050 119.4 . . ?
C046 C051 H051 119.7 . . ?
C046 C051 C05S 120.5(6) . . ?
C05S C051 H051 119.7 . . ?
C01K C052 H052 119.6 . . ?
C06C C052 C01K 120.8(5) . . ?
C06C C052 H052 119.6 . . ?
C04S C053 H053 119.8 . . ?
C05V C053 C04S 120.4(5) . . ?
C05V C053 H053 119.8 . . ?
C03U C054 H054 119.6 . . ?
C03U C054 C05X 120.7(6) . . ?
C05X C054 H054 119.6 . . ?
F00V C055 C04Q 116.9(5) . . ?
C03L C055 F00V 119.5(5) . . ?
C03L C055 C04Q 123.6(5) . . ?
C02O C056 H056 119.3 . . ?
C05Q C056 C02O 121.3(6) . . ?
C05Q C056 H056 119.3 . . ?
C033 C057 H057 119.4 . . ?
C033 C057 C06G 121.2(5) . . ?
C06G C057 H057 119.4 . . ?
C02G C058 H058 119.9 . . ?
C03R C058 C02G 120.1(5) . . ?
C03R C058 H058 119.9 . . ?
C042 C059 H059 119.7 . . ?
C061 C059 C042 120.6(6) . . ?
C061 C059 H059 119.7 . . ?
C03D C05A H05D 120.1 . . ?
C04C C05A C03D 119.7(5) . . ?
C04C C05A H05D 120.1 . . ?
C026 C05B H05H 119.6 . . ?
C05D C05B C026 120.8(6) . . ?
C05D C05B H05H 119.6 . . ?
C02V C05C H05I 120.0 . . ?
C05H C05C C02V 120.1(5) . . ?
C05H C05C H05I 120.0 . . ?
C05B C05D H05J 120.1 . . ?
C05B C05D C05Q 119.8(5) . . ?
C05Q C05D H05J 120.1 . . ?
C048 C05E H05E 118.8 . . ?
C04H C05E C048 122.5(5) . . ?
C04H C05E H05E 118.8 . . ?
C03V C05F H05F 119.6 . . ?
C03V C05F C068 120.7(5) . . ?
C068 C05F H05F 119.6 . . ?
C044 C05G H05G 119.7 . . ?
C044 C05G C06J 120.7(5) . . ?
C06J C05G H05G 119.7 . . ?
C03Y C05H H05L 118.6 . . ?
C05C C05H C03Y 122.7(5) . . ?
C05C C05H H05L 118.6 . . ?
Cl0D C05I H3AA 109.2 . . ?
Cl0D C05I H 109.2 . . ?
Cl0F C05I Cl0D 112.2(3) . . ?
Cl0F C05I H3AA 109.2 . . ?
Cl0F C05I H 109.2 . . ?
H3AA C05I H 107.9 . . ?
C04Y C05J C04Z 121.9(5) . . ?
C04Y C05J H05M 119.1 . . ?
C04Z C05J H05M 119.1 . . ?
C03U C05K H05K 119.8 . . ?
C03U C05K C05R 120.3(6) . . ?
C05R C05K H05K 119.8 . . ?
C024 C05L H05A 109.5 . . ?
C024 C05L H05B 109.5 . . ?
C024 C05L H05C 109.5 . . ?
H05A C05L H05B 109.5 . . ?
H05A C05L H05C 109.5 . . ?
H05B C05L H05C 109.5 . . ?
C04P C05M H05P 109.5 . . ?
C04P C05M H05Q 109.5 . . ?
C04P C05M H05Y 109.5 . . ?
H05P C05M H05Q 109.5 . . ?
H05P C05M H05Y 109.5 . . ?
H05Q C05M H05Y 109.5 . . ?
C01W C05N H05N 119.9 . . ?
C01W C05N C060 120.1(6) . . ?
C060 C05N H05N 119.9 . . ?
C03Z C05O H05O 119.5 . . ?
C05U C05O C03Z 121.1(5) . . ?
C05U C05O H05O 119.5 . . ?
C029 C05P H05 119.8 . . ?
C029 C05P C05Y 120.3(5) . . ?
C05Y C05P H05 119.8 . . ?
C056 C05Q C05D 119.5(6) . . ?
C056 C05Q H1AA 120.3 . . ?
C05D C05Q H1AA 120.3 . . ?
C05K C05R H05R 120.3 . . ?
C06D C05R C05K 119.5(6) . . ?
C06D C05R H05R 120.3 . . ?
C051 C05S H05S 120.1 . . ?
C061 C05S C051 119.7(6) . . ?
C061 C05S H05S 120.1 . . ?
C02J C05T H05T 119.7 . . ?
C069 C05T C02J 120.7(6) . . ?
C069 C05T H05T 119.7 . . ?
C05O C05U H05U 120.7 . . ?
C05O C05U C06L 118.6(6) . . ?
C06L C05U H05U 120.7 . . ?
C04I C05V H05V 118.4 . . ?
C053 C05V C04I 123.3(5) . . ?
C053 C05V H05V 118.4 . . ?
C02S C05W H05W 118.8 . . ?
C04F C05W C02S 122.5(5) . . ?
C04F C05W H05W 118.8 . . ?
C054 C05X H05X 120.2 . . ?
C06D C05X C054 119.5(6) . . ?
C06D C05X H05X 120.2 . . ?
C05P C05Y H2AA 120.4 . . ?
C06E C05Y C05P 119.3(6) . . ?
C06E C05Y H2AA 120.4 . . ?
C04G C05Z H05Z 119.8 . . ?
C06N C05Z C04G 120.4(5) . . ?
C06N C05Z H05Z 119.8 . . ?
C05N C060 H060 119.9 . . ?
C069 C060 C05N 120.1(6) . . ?
C069 C060 H060 119.9 . . ?
C059 C061 C05S 119.9(5) . . ?
C059 C061 H061 120.1 . . ?
C05S C061 H061 120.1 . . ?
C04W C062 H06A 109.5 . . ?
C04W C062 H06B 109.5 . . ?
C04W C062 H06C 109.5 . . ?
H06A C062 H06B 109.5 . . ?
H06A C062 H06C 109.5 . . ?
H06B C062 H06C 109.5 . . ?
C03G C063 H063 120.3 . . ?
C068 C063 C03G 119.5(5) . . ?
C068 C063 H063 120.3 . . ?
C04K C064 H064 120.4 . . ?
C066 C064 C04K 119.3(6) . . ?
C066 C064 H064 120.4 . . ?
C02Z C065 H065 120.1 . . ?
C06F C065 C02Z 119.8(5) . . ?
C06F C065 H065 120.1 . . ?
C050 C066 H066 119.8 . . ?
C064 C066 C050 120.4(6) . . ?
C064 C066 H066 119.8 . . ?
C04D C067 H067 119.9 . . ?
C06L C067 C04D 120.2(5) . . ?
C06L C067 H067 119.9 . . ?
C05F C068 H068 120.3 . . ?
C063 C068 C05F 119.4(6) . . ?
C063 C068 H068 120.3 . . ?
C05T C069 C060 119.7(5) . . ?
C05T C069 H069 120.2 . . ?
C060 C069 H069 120.2 . . ?
C04L C06A H06E 119.0 . . ?
C04L C06A C06H 122.0(6) . . ?
C06H C06A H06E 119.0 . . ?
C04R C06B H06I 119.4 . . ?
C06R C06B C04R 121.2(6) . . ?
C06R C06B H06I 119.4 . . ?
C052 C06C H06F 120.3 . . ?
C052 C06C C06G 119.5(5) . . ?
C06G C06C H06F 120.3 . . ?
C05R C06D H06D 119.6 . . ?
C05X C06D C05R 120.8(5) . . ?
C05X C06D H06D 119.6 . . ?
C02W C06E H06T 119.2 . . ?
C05Y C06E C02W 121.6(5) . . ?
C05Y C06E H06T 119.2 . . ?
C04T C06F H06U 120.1 . . ?
C065 C06F C04T 119.8(6) . . ?
C065 C06F H06U 120.1 . . ?
C057 C06G C06C 120.0(6) . . ?
C057 C06G H06G 120.0 . . ?
C06C C06G H06G 120.0 . . ?
C06A C06H H06H 119.9 . . ?
C06O C06H C06A 120.2(6) . . ?
C06O C06H H06H 119.9 . . ?
Cl0E C06I H06V 109.1 . . ?
Cl0E C06I H06W 109.1 . . ?
Cl0G C06I Cl0E 112.7(4) . . ?
Cl0G C06I H06V 109.1 . . ?
Cl0G C06I H06W 109.1 . . ?
H06V C06I H06W 107.8 . . ?
C05G C06J H06J 119.9 . . ?
C06N C06J C05G 120.1(6) . . ?
C06N C06J H06J 119.9 . . ?
C04R C06K H06K 119.7 . . ?
C06Q C06K C04R 120.6(7) . . ?
C06Q C06K H06K 119.7 . . ?
C05U C06L H06L 119.5 . . ?
C067 C06L C05U 121.0(6) . . ?
C067 C06L H06L 119.5 . . ?
C04L C06M H06M 118.8 . . ?
C06P C06M C04L 122.3(6) . . ?
C06P C06M H06M 118.8 . . ?
C05Z C06N C06J 119.9(6) . . ?
C05Z C06N H06N 120.0 . . ?
C06J C06N H06N 120.0 . . ?
C06H C06O H06O 119.9 . . ?
C06H C06O C06P 120.2(7) . . ?
C06P C06O H06O 119.9 . . ?
C06M C06P C06O 118.4(7) . . ?
C06M C06P H06P 120.8 . . ?
C06O C06P H06P 120.8 . . ?
C06K C06Q H06Q 120.0 . . ?
C06K C06Q C06S 120.0(7) . . ?
C06S C06Q H06Q 120.0 . . ?
C06B C06R H06R 120.5 . . ?
C06B C06R C06S 119.0(7) . . ?
C06S C06R H06R 120.5 . . ?
C06Q C06S C06R 120.5(7) . . ?
C06Q C06S H06S 119.7 . . ?
C06R C06S H06S 119.7 . . ?
Cl0H C1 H1A 109.6 . . ?
Cl0H C1 H1B 109.6 . . ?
Cl1 C1 Cl0H 110.3(6) . . ?
Cl1 C1 H1A 109.6 . . ?
Cl1 C1 H1B 109.6 . . ?
H1A C1 H1B 108.1 . . ?

loop_
_geom_bond_atom_site_label_1
_geom_bond_atom_site_label_2
_geom_bond_distance
_geom_bond_site_symmetry_2
_geom_bond_publ_flag
Pd01 Cl09 2.2688(11) . ?
Pd01 Cl0A 2.2776(13) . ?
Pd01 N00S 2.034(4) . ?
Pd01 N00U 2.050(4) . ?
Pd02 Cl05 2.2700(11) . ?
Pd02 Cl07 2.2770(13) . ?
Pd02 N00R 2.045(4) . ?
Pd02 N00X 2.042(4) . ?
Pd03 Cl08 2.2755(12) . ?
Pd03 Cl0C 2.2664(12) . ?
Pd03 N00T 2.032(4) . ?
Pd03 N00W 2.048(4) . ?
Pd04 Cl06 2.2737(12) . ?
Pd04 Cl0B 2.2739(12) . ?
Pd04 N00P 2.042(4) . ?
Pd04 N00Q 2.048(4) . ?
Cl0D C05I 1.761(6) . ?
Cl0E C06I 1.767(6) . ?
Cl0F C05I 1.760(6) . ?
Cl0G C06I 1.746(5) . ?
Cl0H C1 1.789(8) . ?
F00I C02P 1.359(5) . ?
F00J C04B 1.366(5) . ?
F00K C02L 1.363(5) . ?
F00L C03H 1.366(5) . ?
F00M C032 1.364(5) . ?
F00N C035 1.368(5) . ?
F00O C02R 1.372(5) . ?
N00P C00Y 1.284(6) . ?
N00P C00Z 1.439(6) . ?
N00Q C010 1.287(6) . ?
N00Q C027 1.445(6) . ?
N00R C012 1.450(5) . ?
N00R C018 1.286(6) . ?
N00S C021 1.442(5) . ?
N00S C022 1.274(6) . ?
N00T C013 1.286(6) . ?
N00T C015 1.451(6) . ?
N00U C023 1.289(6) . ?
N00U C02F 1.441(6) . ?
F00V C055 1.357(5) . ?
N00W C011 1.275(6) . ?
N00W C03Q 1.467(5) . ?
N00X C01J 1.284(6) . ?
N00X C028 1.447(6) . ?
C00Y C010 1.511(6) . ?
C00Y C02Y 1.458(7) . ?
C00Z C01Q 1.389(7) . ?
C00Z C01V 1.402(7) . ?
C010 C02X 1.458(7) . ?
C011 C013 1.505(6) . ?
C011 C020 1.461(7) . ?
C012 C01F 1.397(7) . ?
C012 C01O 1.391(7) . ?
C013 C03W 1.457(7) . ?
C014 C01E 1.515(7) . ?
C014 C02G 1.403(6) . ?
C014 C04U 1.397(7) . ?
C015 C017 1.391(7) . ?
C015 C04E 1.390(7) . ?
C016 C018 1.456(7) . ?
C016 C02S 1.384(7) . ?
C016 C034 1.423(6) . ?
C017 C03L 1.406(7) . ?
C017 C03N 1.488(8) . ?
C018 C01J 1.505(6) . ?
C019 C029 1.402(7) . ?
C019 C02D 1.510(8) . ?
C019 C02W 1.391(7) . ?
C01A H01A 0.9300 . ?
C01A C01F 1.388(6) . ?
C01A C04B 1.377(7) . ?
C01B H01B 0.9300 . ?
C01B C02K 1.392(6) . ?
C01B C032 1.377(7) . ?
C01C H01C 0.9300 . ?
C01C C024 1.395(6) . ?
C01C C03H 1.366(7) . ?
C01D C01P 1.386(6) . ?
C01D C028 1.395(7) . ?
C01D C03X 1.503(7) . ?
C01E H01E 0.9800 . ?
C01E C01R 1.533(7) . ?
C01E C02C 1.515(7) . ?
C01F C01T 1.536(7) . ?
C01G C01S 1.371(6) . ?
C01G C022 1.461(7) . ?
C01G C04N 1.417(7) . ?
C01H H01H 0.9300 . ?
C01H C01I 1.391(7) . ?
C01H C03D 1.387(7) . ?
C01I C02D 1.533(7) . ?
C01I C03E 1.387(6) . ?
C01J C01N 1.452(7) . ?
C01K H01K 0.9300 . ?
C01K C033 1.401(6) . ?
C01K C052 1.383(7) . ?
C01M C020 1.415(6) . ?
C01M C02I 1.393(7) . ?
C01M C03W 1.426(6) . ?
C01N C034 1.422(7) . ?
C01N C03A 1.383(6) . ?
C01O C03M 1.502(7) . ?
C01O C043 1.394(6) . ?
C01P H01P 0.9300 . ?
C01P C035 1.367(7) . ?
C01Q C02N 1.388(6) . ?
C01Q C03B 1.502(7) . ?
C01R C021 1.384(7) . ?
C01R C031 1.398(6) . ?
C01S H01S 0.9300 . ?
C01S C03S 1.414(7) . ?
C01T H01T 0.9800 . ?
C01T C033 1.531(7) . ?
C01T C046 1.533(7) . ?
C01U H01U 0.9300 . ?
C01U C02H 1.400(6) . ?
C01U C02P 1.365(7) . ?
C01V C025 1.396(6) . ?
C01V C02D 1.521(7) . ?
C01W C02J 1.384(8) . ?
C01W C03I 1.529(7) . ?
C01W C05N 1.393(8) . ?
C01X C02V 1.394(7) . ?
C01X C02X 1.418(7) . ?
C01X C02Y 1.413(7) . ?
C01Y C02Q 1.526(7) . ?
C01Y C02Z 1.394(6) . ?
C01Y C036 1.392(7) . ?
C01Z H01Z 0.9300 . ?
C01Z C02T 1.375(7) . ?
C01Z C03O 1.410(7) . ?
C020 C03O 1.377(6) . ?
C021 C024 1.393(6) . ?
C022 C023 1.500(6) . ?
C023 C02A 1.459(7) . ?
C024 C05L 1.497(7) . ?
C025 H025 0.9300 . ?
C025 C02R 1.371(7) . ?
C026 H026 0.9300 . ?
C026 C02O 1.384(7) . ?
C026 C05B 1.403(7) . ?
C027 C03C 1.387(7) . ?
C027 C04P 1.403(7) . ?
C028 C04A 1.396(7) . ?
C029 H029 0.9300 . ?
C029 C05P 1.381(8) . ?
C02A C04I 1.383(7) . ?
C02A C04N 1.426(6) . ?
C02B C039 1.392(6) . ?
C02B C03I 1.541(6) . ?
C02B C03Q 1.373(7) . ?
C02C C03J 1.388(7) . ?
C02C C050 1.381(7) . ?
C02D H02D 0.9800 . ?
C02E C02U 1.517(7) . ?
C02E C038 1.390(7) . ?
C02E C04O 1.398(7) . ?
C02F C02K 1.397(7) . ?
C02F C04W 1.396(7) . ?
C02G H02G 0.9300 . ?
C02G C058 1.387(7) . ?
C02H C03Q 1.400(7) . ?
C02H C04J 1.495(7) . ?
C02I C02T 1.411(6) . ?
C02I C04H 1.430(7) . ?
C02J H02J 0.9300 . ?
C02J C05T 1.393(7) . ?
C02K C049 1.516(7) . ?
C02L C02M 1.377(7) . ?
C02L C03F 1.368(7) . ?
C02M H02M 0.9300 . ?
C02M C04P 1.387(6) . ?
C02N H02N 0.9300 . ?
C02N C02R 1.370(8) . ?
C02O C02Q 1.532(7) . ?
C02O C056 1.389(8) . ?
C02P C039 1.373(7) . ?
C02Q H02Q 0.9800 . ?
C02Q C03C 1.521(7) . ?
C02S H02S 0.9300 . ?
C02S C05W 1.411(8) . ?
C02T H02T 0.9300 . ?
C02U H02U 0.9800 . ?
C02U C04A 1.519(7) . ?
C02U C04L 1.526(8) . ?
C02V C04Y 1.412(7) . ?
C02V C05C 1.420(7) . ?
C02W H02W 0.9300 . ?
C02W C06E 1.392(8) . ?
C02X C04Z 1.380(7) . ?
C02Y C03Y 1.388(6) . ?
C02Z H02Z 0.9300 . ?
C02Z C065 1.391(8) . ?
C030 H030 0.9300 . ?
C030 C035 1.374(7) . ?
C030 C04A 1.397(6) . ?
C031 H031 0.9300 . ?
C031 C03H 1.374(7) . ?
C032 C045 1.364(7) . ?
C033 C057 1.380(7) . ?
C034 C03K 1.402(7) . ?
C036 H036 0.9300 . ?
C036 C04T 1.375(7) . ?
C037 C03G 1.381(7) . ?
C037 C03I 1.517(7) . ?
C037 C03V 1.400(6) . ?
C038 H038 0.9300 . ?
C038 C04V 1.387(8) . ?
C039 H039 0.9300 . ?
C03A H03A 0.9300 . ?
C03A C040 1.411(7) . ?
C03B H03Q 0.9600 . ?
C03B H03U 0.9600 . ?
C03B H03W 0.9600 . ?
C03C C03F 1.398(6) . ?
C03D H03X 0.9300 . ?
C03D C05A 1.377(7) . ?
C03E H03Y 0.9300 . ?
C03E C04C 1.394(7) . ?
C03F H03 0.9300 . ?
C03G H03H 0.9300 . ?
C03G C063 1.386(8) . ?
C03I H03I 0.9800 . ?
C03J H03J 0.9300 . ?
C03J C04K 1.384(8) . ?
C03K C04F 1.420(7) . ?
C03K C04X 1.423(7) . ?
C03L H03L 0.9300 . ?
C03L C055 1.354(8) . ?
C03M H03B 0.9600 . ?
C03M H03C 0.9600 . ?
C03M H03D 0.9600 . ?
C03N H03K 0.9600 . ?
C03N H03M 0.9600 . ?
C03N H03N 0.9600 . ?
C03O H03O 0.9300 . ?
C03P H03P 0.9300 . ?
C03P C04M 1.388(7) . ?
C03P C04O 1.386(8) . ?
C03R H03R 0.9300 . ?
C03R C047 1.390(7) . ?
C03R C058 1.386(7) . ?
C03S H03S 0.9300 . ?
C03S C03T 1.352(7) . ?
C03T H03T 0.9300 . ?
C03T C04S 1.423(7) . ?
C03U C049 1.534(7) . ?
C03U C054 1.377(8) . ?
C03U C05K 1.391(7) . ?
C03V H03V 0.9300 . ?
C03V C05F 1.369(8) . ?
C03W C048 1.378(7) . ?
C03X H03E 0.9600 . ?
C03X H03F 0.9600 . ?
C03X H03G 0.9600 . ?
C03Y H0AA 0.9300 . ?
C03Y C05H 1.399(7) . ?
C03Z H03Z 0.9300 . ?
C03Z C04D 1.386(7) . ?
C03Z C05O 1.387(8) . ?
C040 H040 0.9300 . ?
C040 C04X 1.364(7) . ?
C041 H041 0.9800 . ?
C041 C04D 1.515(7) . ?
C041 C04E 1.534(7) . ?
C041 C04R 1.519(8) . ?
C042 H042 0.9300 . ?
C042 C046 1.387(7) . ?
C042 C059 1.394(7) . ?
C043 H043 0.9300 . ?
C043 C04B 1.350(7) . ?
C044 C049 1.526(7) . ?
C044 C04G 1.404(7) . ?
C044 C05G 1.393(8) . ?
C045 H045 0.9300 . ?
C045 C04W 1.389(6) . ?
C046 C051 1.382(8) . ?
C047 H047 0.9300 . ?
C047 C04U 1.388(7) . ?
C048 H048 0.9300 . ?
C048 C05E 1.411(7) . ?
C049 H049 0.9800 . ?
C04C H04D 0.9300 . ?
C04C C05A 1.377(7) . ?
C04D C067 1.403(7) . ?
C04E C04Q 1.390(7) . ?
C04F H04F 0.9300 . ?
C04F C05W 1.359(7) . ?
C04G H04G 0.9300 . ?
C04G C05Z 1.380(8) . ?
C04H H04H 0.9300 . ?
C04H C05E 1.375(7) . ?
C04I H04I 0.9300 . ?
C04I C05V 1.410(7) . ?
C04J H04A 0.9600 . ?
C04J H04B 0.9600 . ?
C04J H04C 0.9600 . ?
C04K H04K 0.9300 . ?
C04K C064 1.378(8) . ?
C04L C06A 1.377(8) . ?
C04L C06M 1.408(8) . ?
C04M H04M 0.9300 . ?
C04M C04V 1.380(8) . ?
C04N C04S 1.404(7) . ?
C04O H04O 0.9300 . ?
C04P C05M 1.511(7) . ?
C04Q H04Q 0.9300 . ?
C04Q C055 1.367(8) . ?
C04R C06B 1.392(8) . ?
C04R C06K 1.395(8) . ?
C04S C053 1.405(7) . ?
C04T H04T 0.9300 . ?
C04T C06F 1.382(7) . ?
C04U H04U 0.9300 . ?
C04V H04V 0.9300 . ?
C04W C062 1.506(7) . ?
C04X H04X 0.9300 . ?
C04Y H04Y 0.9300 . ?
C04Y C05J 1.374(8) . ?
C04Z H04Z 0.9300 . ?
C04Z C05J 1.416(8) . ?
C050 H050 0.9300 . ?
C050 C066 1.380(9) . ?
C051 H051 0.9300 . ?
C051 C05S 1.399(7) . ?
C052 H052 0.9300 . ?
C052 C06C 1.364(8) . ?
C053 H053 0.9300 . ?
C053 C05V 1.377(7) . ?
C054 H054 0.9300 . ?
C054 C05X 1.402(7) . ?
C056 H056 0.9300 . ?
C056 C05Q 1.381(7) . ?
C057 H057 0.9300 . ?
C057 C06G 1.385(7) . ?
C058 H058 0.9300 . ?
C059 H059 0.9300 . ?
C059 C061 1.376(9) . ?
C05A H05D 0.9300 . ?
C05B H05H 0.9300 . ?
C05B C05D 1.371(8) . ?
C05C H05I 0.9300 . ?
C05C C05H 1.378(7) . ?
C05D H05J 0.9300 . ?
C05D C05Q 1.387(8) . ?
C05E H05E 0.9300 . ?
C05F H05F 0.9300 . ?
C05F C068 1.386(8) . ?
C05G H05G 0.9300 . ?
C05G C06J 1.394(8) . ?
C05H H05L 0.9300 . ?
C05I H3AA 0.9700 . ?
C05I H 0.9700 . ?
C05J H05M 0.9300 . ?
C05K H05K 0.9300 . ?
C05K C05R 1.398(7) . ?
C05L H05A 0.9600 . ?
C05L H05B 0.9600 . ?
C05L H05C 0.9600 . ?
C05M H05P 0.9600 . ?
C05M H05Q 0.9600 . ?
C05M H05Y 0.9600 . ?
C05N H05N 0.9300 . ?
C05N C060 1.398(7) . ?
C05O H05O 0.9300 . ?
C05O C05U 1.377(8) . ?
C05P H05 0.9300 . ?
C05P C05Y 1.386(7) . ?
C05Q H1AA 0.9300 . ?
C05R H05R 0.9300 . ?
C05R C06D 1.382(9) . ?
C05S H05S 0.9300 . ?
C05S C061 1.380(8) . ?
C05T H05T 0.9300 . ?
C05T C069 1.378(8) . ?
C05U H05U 0.9300 . ?
C05U C06L 1.389(8) . ?
C05V H05V 0.9300 . ?
C05W H05W 0.9300 . ?
C05X H05X 0.9300 . ?
C05X C06D 1.371(8) . ?
C05Y H2AA 0.9300 . ?
C05Y C06E 1.364(8) . ?
C05Z H05Z 0.9300 . ?
C05Z C06N 1.376(9) . ?
C060 H060 0.9300 . ?
C060 C069 1.379(9) . ?
C061 H061 0.9300 . ?
C062 H06A 0.9600 . ?
C062 H06B 0.9600 . ?
C062 H06C 0.9600 . ?
C063 H063 0.9300 . ?
C063 C068 1.381(7) . ?
C064 H064 0.9300 . ?
C064 C066 1.373(8) . ?
C065 H065 0.9300 . ?
C065 C06F 1.377(8) . ?
C066 H066 0.9300 . ?
C067 H067 0.9300 . ?
C067 C06L 1.386(8) . ?
C068 H068 0.9300 . ?
C069 H069 0.9300 . ?
C06A H06E 0.9300 . ?
C06A C06H 1.383(9) . ?
C06B H06I 0.9300 . ?
C06B C06R 1.383(9) . ?
C06C H06F 0.9300 . ?
C06C C06G 1.389(7) . ?
C06D H06D 0.9300 . ?
C06E H06T 0.9300 . ?
C06F H06U 0.9300 . ?
C06G H06G 0.9300 . ?
C06H H06H 0.9300 . ?
C06H C06O 1.369(9) . ?
C06I H06V 0.9700 . ?
C06I H06W 0.9700 . ?
C06J H06J 0.9300 . ?
C06J C06N 1.379(8) . ?
C06K H06K 0.9300 . ?
C06K C06Q 1.379(9) . ?
C06L H06L 0.9300 . ?
C06M H06M 0.9300 . ?
C06M C06P 1.382(9) . ?
C06N H06N 0.9300 . ?
C06O H06O 0.9300 . ?
C06O C06P 1.399(9) . ?
C06P H06P 0.9300 . ?
C06Q H06Q 0.9300 . ?
C06Q C06S 1.380(10) . ?
C06R H06R 0.9300 . ?
C06R C06S 1.392(9) . ?
C06S H06S 0.9300 . ?
Cl1 C1 1.639(11) . ?
C1 H1A 0.9700 . ?
C1 H1B 0.9700 . ?
